data_7250051
loop_
_publ_author_name
'Yang, Tian-Shu'
'Duan, Xiao-Fang'
'Yin, Fan'
'Cai, Li-Xuan'
'Zhou, Li-Peng'
'Hu, Shao-Jun'
'Guo, Xiao-Qing'
'Sun, Qing-Fu'

_publ_section_title
;
 Guest-adaptive hydrogen-bonded dimerization of a C3-symmetric
 tribenzotriquinacene molecular bowl
;
_journal_issue 13
_journal_name_full CrystEngComm
_journal_page_first 2025
_journal_page_last 2032
_journal_paper_doi 10.1039/D5CE00038F
_journal_volume 27
_journal_year 2025
_chemical_formula_moiety '2(C59 H57 N15 O3), 4(C8 H10), C H Cl3, 2(H2 O)'
_chemical_formula_sum 'C150.98 H158.98 Cl3 N30 O8'
_chemical_formula_weight 2628.42
_space_group_crystal_system triclinic
_space_group_IT_number 2
_space_group_name_Hall '-P 1'
_space_group_name_H-M_alt 'P -1'
_atom_sites_solution_hydrogens mixed
_audit_block_doi 10.5517/ccdc.csd.cc2mbq3t
_audit_creation_date 2025-02-14
_audit_creation_method
;
Olex2 1.5
(compiled 2024.02.16 svn.r378c4104 for OlexSys, GUI svn.r6928)
;
_audit_update_record
;
2025-02-14 deposited with the CCDC.	2025-02-27 downloaded from the CCDC.
;
_cell_angle_alpha 72.734(3)
_cell_angle_beta 80.346(3)
_cell_angle_gamma 79.345(3)
_cell_formula_units_Z 1
_cell_length_a 14.7305(5)
_cell_length_b 15.2894(5)
_cell_length_c 17.0209(5)
_cell_measurement_reflns_used 16155
_cell_measurement_temperature 100.00(10)
_cell_measurement_theta_max 75.9040
_cell_measurement_theta_min 2.6920
_cell_volume 3571.5(2)
_computing_cell_refinement 'CrysAlisPro 1.171.43.127a (Rigaku OD, 2024)'
_computing_data_collection 'CrysAlisPro 1.171.43.127a (Rigaku OD, 2024)'
_computing_data_reduction 'CrysAlisPro 1.171.43.127a (Rigaku OD, 2024)'
_computing_molecular_graphics 'Olex2 1.5 (Dolomanov et al., 2009)'
_computing_publication_material 'Olex2 1.5 (Dolomanov et al., 2009)'
_computing_structure_refinement 'XL  (Sheldrick, 2008)'
_computing_structure_solution 'SHELXT 2018/2 (Sheldrick, 2018)'
_diffrn_ambient_environment N~2~
_diffrn_ambient_temperature 100.00(10)
_diffrn_detector 'Hybrid Pixel Array Detector'
_diffrn_detector_area_resol_mean 10.0000
_diffrn_detector_type HyPix
_diffrn_measured_fraction_theta_full 0.995
_diffrn_measured_fraction_theta_max 0.914
_diffrn_measurement_details
;
List of Runs (angles in degrees, time in seconds):

  # Type    Start    End  Width  t~exp~   \w     \q     \k     \f   Frames
#--------------------------------------------------------------------------
  1  \w    -91.00 -65.00   0.50    0.74    --  -46.22 142.00 158.00   52
  2  \w    -78.00 -51.00   0.50    0.74    --  -46.22 129.00 -12.00   54
  3  \w   -102.00 -76.00   0.50    0.74    --  -46.22-142.00 102.00   52
  4  \w     43.00  95.00   0.50    0.74    --   46.22-129.00 -86.00  104
  5  \w     61.00  99.00   0.50    0.74    --   46.22-142.00 102.00   76
  6  \w     65.00 119.00   0.50    0.74    --   46.22 142.00 158.00  108
  7  \w   -144.00-119.00   0.50    2.97    --  -97.00-142.00 102.00   50
  8  \w   -124.00 -84.00   0.50    2.97    --  -97.00-129.00 -86.00   80
  9  \w   -113.00 -41.00   0.50    2.97    --  -97.00 129.00 -12.00  144
 10  \w   -124.00 -42.00   0.50    2.97    --  -97.00 142.00 158.00  164
 11  \w     94.00 119.00   0.50    2.97    --  107.47 142.00 158.00   50
 12  \w     60.00 114.00   0.50    2.97    --  107.47-142.00 102.00  108
 13  \w     86.00 112.00   0.50    2.97    --  107.47-129.00 -86.00   52
 14  \w     78.00 162.00   0.50    2.97    --  107.47 129.00 -12.00  168
 15  \w   -114.00 -23.00   0.50    0.74    --  -46.22 -77.00 -60.00  182
 16  \w    -28.00  28.00   0.50    0.74    --  -46.22  19.00-180.00  112
 17  \w    -29.00  29.00   0.50    0.74    --  -46.22  19.00 -90.00  116
 18  \w    -27.00  19.00   0.50    0.74    --   46.22 -19.00 -60.00   92
 19  \w    -24.00  18.00   0.50    0.74    --   46.22 -19.00  90.00   84
 20  \w    -25.00  23.00   0.50    0.74    --   46.22 -19.00 -30.00   96
 21  \w    -71.00 -32.00   0.50    2.97    --  -97.00  61.00  30.00   78
 22  \w   -162.00 -84.00   0.50    2.97    --  -97.00 -15.00 -30.00  156
 23  \w    -54.00 -29.00   0.50    2.97    --  -97.00  45.00 -60.00   50
 24  \w   -106.00 -27.00   0.50    2.97    --  -97.00 106.00 136.18  158
 25  \w    -51.00 -24.00   0.50    2.97    --  -97.00  45.00 -90.00   54
 26  \w   -158.00-132.00   0.50    2.97    --  -97.00 -61.00 150.00   52
 27  \w   -158.00-130.00   0.50    2.97    --  -97.00 -45.00 -30.00   56
 28  \w   -160.00 -81.00   0.50    2.97    --  -97.00 -15.00  90.00  158
 29  \w   -110.00 -79.00   0.50    2.97    --  -97.00 -61.00 150.00   62
 30  \w   -132.00-105.00   0.50    2.97    --  -97.00 -95.00-150.00   54
 31  \w   -169.00 -80.00   0.50    2.97    --  -97.00 -61.00 -60.00  178
 32  \w    -50.00 -25.00   0.50    2.97    --  -97.00  61.00-150.00   50
 33  \w   -122.00 -96.00   0.50    2.97    --  -97.00 -45.00 -30.00   52
 34  \w   -107.00 -66.00   0.50    2.97    --  -97.00 106.00  12.23   82
 35  \w   -112.00 -28.00   0.50    2.97    --  -97.00 125.00 150.00  168
 36  \w     35.00  66.00   0.50    2.97    --  107.47 -77.00  60.00   62
 37  \w     71.00 110.00   0.50    2.97    --  107.47-125.00 -60.00   78
 38  \w     95.00 174.00   0.50    2.97    --  107.47  45.00 150.00  158
 39  \w     95.00 175.00   0.50    2.97    --  107.47  45.00  30.00  160
 40  \w     58.00 111.00   0.50    2.97    --  107.47-125.00 120.00  106
 41  \w     67.00  93.00   0.50    2.97    --  107.47 -95.00 -60.00   52
 42  \w     41.00  66.00   0.50    2.97    --  107.47 -61.00  60.00   50
 43  \w     36.00 101.00   0.50    2.97    --  107.47 -95.00 -90.00  130
 44  \w     35.00  65.00   0.50    2.97    --  107.47 -61.00  90.00   60
 45  \w     37.00 100.00   0.50    2.97    --  107.47 -77.00 -60.00  126
 46  \w     73.00  98.00   0.50    2.97    --  107.47 -77.00  60.00   50
 47  \w     35.00  61.00   0.50    2.97    --  107.47 -61.00 150.00   52
;
_diffrn_measurement_device 'four-circle diffractometer'
_diffrn_measurement_device_type 'ROD, Synergy Custom system, HyPix'
_diffrn_measurement_method '\w scans'
_diffrn_orient_matrix_type 'CrysAlisPro convention (1999,Acta A55,543-557)'
_diffrn_orient_matrix_UB_11 0.0684942000
_diffrn_orient_matrix_UB_12 0.0597735000
_diffrn_orient_matrix_UB_13 -0.0617668000
_diffrn_orient_matrix_UB_21 0.0370243000
_diffrn_orient_matrix_UB_22 0.0173740000
_diffrn_orient_matrix_UB_23 0.0726804000
_diffrn_orient_matrix_UB_31 0.0736786000
_diffrn_orient_matrix_UB_32 -0.0865611000
_diffrn_orient_matrix_UB_33 0.0041985000
_diffrn_radiation_monochromator mirror
_diffrn_radiation_probe x-ray
_diffrn_radiation_type 'Cu K\a'
_diffrn_radiation_wavelength 1.54184
_diffrn_reflns_av_R_equivalents 0.0724
_diffrn_reflns_av_unetI/netI 0.0618
_diffrn_reflns_Laue_measured_fraction_full 0.995
_diffrn_reflns_Laue_measured_fraction_max 0.914
_diffrn_reflns_limit_h_max 18
_diffrn_reflns_limit_h_min -18
_diffrn_reflns_limit_k_max 17
_diffrn_reflns_limit_k_min -19
_diffrn_reflns_limit_l_max 20
_diffrn_reflns_limit_l_min -20
_diffrn_reflns_number 47371
_diffrn_reflns_point_group_measured_fraction_full 0.995
_diffrn_reflns_point_group_measured_fraction_max 0.914
_diffrn_reflns_theta_full 67.684
_diffrn_reflns_theta_max 78.556
_diffrn_reflns_theta_min 2.738
_diffrn_source 'Rotating-anode X-ray tube'
_diffrn_source_type 'Rigaku (Cu) X-ray Source'
_exptl_absorpt_coefficient_mu 1.121
_exptl_absorpt_correction_T_max 1.00000
_exptl_absorpt_correction_T_min 0.87605
_exptl_absorpt_correction_type multi-scan
_exptl_absorpt_process_details
;
CrysAlisPro 1.171.43.127a (Rigaku Oxford Diffraction, 2024)
Empirical absorption correction using spherical harmonics,
implemented in SCALE3 ABSPACK scaling algorithm.
;
_exptl_crystal_colour 'clear light colourless'
_exptl_crystal_colour_lustre clear
_exptl_crystal_colour_modifier light
_exptl_crystal_colour_primary colourless
_exptl_crystal_density_diffrn 1.222
_exptl_crystal_description block
_exptl_crystal_F_000 1390
_exptl_crystal_size_max 0.19
_exptl_crystal_size_mid 0.151
_exptl_crystal_size_min 0.15
_refine_diff_density_max 0.588
_refine_diff_density_min -0.473
_refine_diff_density_rms 0.112
_refine_ls_extinction_coef 0.0035(5)
_refine_ls_extinction_expression Fc^*^=kFc[1+0.001xFc^2^\l^3^/sin(2\q)]^-1/4^
_refine_ls_extinction_method 'SHELXL-2018/3 (Sheldrick 2018)'
_refine_ls_goodness_of_fit_ref 1.026
_refine_ls_hydrogen_treatment constr
_refine_ls_matrix_type full
_refine_ls_number_parameters 1252
_refine_ls_number_reflns 14050
_refine_ls_number_restraints 1065
_refine_ls_restrained_S_all 1.028
_refine_ls_R_factor_all 0.1191
_refine_ls_R_factor_gt 0.0850
_refine_ls_shift/su_max 0.001
_refine_ls_shift/su_mean 0.000
_refine_ls_structure_factor_coef Fsqd
_refine_ls_weighting_details 'w=1/[\s^2^(Fo^2^)+(0.1828P)^2^] where P=(Fo^2^+2Fc^2^)/3'
_refine_ls_weighting_scheme calc
_refine_ls_wR_factor_gt 0.2310
_refine_ls_wR_factor_ref 0.2611
_reflns_Friedel_coverage 0.000
_reflns_number_gt 9017
_reflns_number_total 14050
_reflns_threshold_expression 'I > 2\s(I)'
_cod_data_source_file d5ce00038f2.cif
_cod_data_source_block m-xylene
_cod_depositor_comments 'Adding full bibliography for 7250046--7250051.cif.'
_cod_database_code 7250051
_shelx_shelxl_version_number 2018/3
_chemical_oxdiff_formula 'C H O N Cl'
_shelx_space_group_comment
;
The symmetry employed for this shelxl refinement is uniquely defined
by the following loop, which should always be used as a source of
symmetry information in preference to the above space-group names.
They are only intended as comments.
;
_shelx_estimated_absorpt_t_max 0.850
_shelx_estimated_absorpt_t_min 0.815
_olex2_refinement_description
;
1. Fixed Uiso
 At 1.2 times of:
  All C(H) groups, All C(H,H) groups, All N(H) groups, All N(H,H) groups
 At 1.5 times of:
  All C(H,H,H) groups, All O(H,H) groups
2. Restrained distances
 C83-C82 \\sim C84-C81
 with sigma of 0.02
 Cl3-C85 \\sim Cl2-C85 \\sim Cl1-C85
 with sigma of 0.02
 Cl1-Cl2 \\sim Cl1-Cl3 \\sim Cl3-Cl2
 with sigma of 0.02
 C75-C70 \\sim C74-C68
 with sigma of 0.02
 C74-C69 \\sim C74-C73
 with sigma of 0.02
 C75-C69 \\sim C75-C71
 with sigma of 0.02
 Cl1B-Cl2B \\sim Cl1B-Cl3B \\sim Cl2B-Cl3B
 with sigma of 0.02
3. Restrained planarity
 C68, C69, C70, C71, C72, C73, C74, C75
 with sigma of 0.01
 C68A, C69A, C70A, C71A, C72A, C73A, C74A, C75A
 with sigma of 0.01
 C68B, C69B, C70B, C71B, C72B, C73B, C74B, C75B
 with sigma of 0.01
 C60, C61, C62, C63, C64, C65, C66, C67
 with sigma of 0.01
4. Uiso/Uaniso restraints and constraints
C85A \\sim Cl1A \\sim Cl2A \\sim Cl3A \\sim C85 \\sim C85 \\sim Cl1 \\sim Cl1
\\sim Cl2 \\sim Cl2 \\sim Cl3 \\sim Cl3 \\sim C85B \\sim Cl1B \\sim Cl2B:
within 2A with sigma of 0.01 and sigma for terminal atoms of 0.02 within 2A
C68 \\sim C69 \\sim C70 \\sim C71 \\sim C72 \\sim C73 \\sim C74 \\sim C75 \\sim
C68A \\sim C69A \\sim C70A \\sim C71A \\sim C72A \\sim C73A \\sim C74A \\sim
C75A \\sim C68B \\sim C69B \\sim C70B \\sim C71B \\sim C72B \\sim C73B \\sim
C74B \\sim C75B: within 2A with sigma of 0.01 and sigma for terminal atoms of
0.02 within 2A
N5 \\sim N6 \\sim N6 \\sim N7 \\sim N7 \\sim N8 \\sim N8 \\sim N9 \\sim N9
\\sim N10 \\sim N10 \\sim N11 \\sim N11 \\sim N12 \\sim N12 \\sim N13 \\sim N13
\\sim N14 \\sim N14 \\sim N15 \\sim N15 \\sim O1 \\sim O1 \\sim O2 \\sim O2
\\sim O3 \\sim O3 \\sim C23 \\sim C24 \\sim C24 \\sim C25 \\sim C25 \\sim C23A
\\sim C23A \\sim C24A \\sim C25A: within 2A with sigma of 0.01 and sigma for
terminal atoms of 0.02 within 2A
C40 \\sim C41 \\sim C42 \\sim C41A \\sim C42A: within 2A with sigma of 0.01 and
sigma for terminal atoms of 0.02 within 2A
C60 \\sim C61 \\sim C62 \\sim C63 \\sim C64 \\sim C65 \\sim C66 \\sim C67:
within 2A with sigma of 0.01 and sigma for terminal atoms of 0.02 within 2A
Uanis(C85B) \\sim Ueq, Uanis(Cl3B) \\sim Ueq, Uanis(Cl2B) \\sim Ueq,
Uanis(Cl1B) \\sim Ueq, Uanis(Cl2) \\sim Ueq, Uanis(C85) \\sim Ueq, Uanis(Cl3)
\\sim Ueq, Uanis(Cl1) \\sim Ueq: with sigma of 0.01 and sigma for terminal
atoms of 0.02
5. Same fragment restrains
{C40, C41A, C42A} sigma for 1-2: 0.01, 1-3: 0.01
as in
{C40, C41, C42}
{C68A, C69A, C70A, C71A, C72A, C73A, C74A, C75A} sigma for 1-2: 0.01, 1-3: 0.01
{C68B, C69B, C70B, C71B, C72B, C73B, C74B, C75B} sigma for 1-2: 0.01, 1-3: 0.01
as in
{C68, C69, C70, C71, C72, C73, C74, C75}
{N5, C23A, C24A, C25A} sigma for 1-2: 0.01, 1-3: 0.01
as in
{N5, C23, C24, C25}
{C85A, Cl1A, Cl3A, Cl2A} sigma for 1-2: 0.02, 1-3: 0.02
{C85B, Cl1B, Cl2B} sigma for 1-2: 0.02, 1-3: 0.02
as in
{C85, Cl1, Cl2, Cl3}
6. Others
 1*[Sof(C68)+Sof(C69)+Sof(H69)+Sof(C70)+Sof(C71)+Sof(H71)+Sof(C72)+Sof(H72)+
 Sof(C73)+Sof(H73)+Sof(C74)+Sof(H74A)+Sof(H74B)+Sof(H74C)+Sof(C75)+Sof(H75A)+
 Sof(H75B)+Sof(H75C)]+1*[Sof(C68A)+Sof(C69A)+Sof(H69A)+Sof(C70A)+Sof(C71A)+
 Sof(H71A)+Sof(C72A)+Sof(H72A)+Sof(C73A)+Sof(H73A)+Sof(C74A)+Sof(H74D)+
 Sof(H74E)+Sof(H74F)+Sof(C75A)+Sof(H75D)+Sof(H75E)+Sof(H75F)]+1*[Sof(C68B)+
 Sof(C69B)+Sof(H69B)+Sof(C70B)+Sof(C71B)+Sof(H71B)+Sof(C72B)+Sof(H72B)+
 Sof(C73B)+Sof(H73B)+Sof(C74B)+Sof(H74G)+Sof(H74H)+Sof(H74I)+Sof(C75B)+
 Sof(H75G)+Sof(H75H)+Sof(H75I)]=1 with esd of 0
 1*[Sof(C85)+Sof(H85)+Sof(Cl1)+Sof(Cl2)+Sof(Cl3)]+1*[Sof(C85A)+Sof(H85A)+
 Sof(Cl1A)+Sof(Cl3A)+Sof(Cl2A)]+1*[Sof(C85B)+Sof(H85B)+Sof(Cl1B)+Sof(Cl2B)+
 Sof(Cl3B)]=0.5 with esd of 0
 Sof(C68)=Sof(C69)=Sof(H69)=Sof(C70)=Sof(C71)=Sof(H71)=Sof(C72)=Sof(H72)=
 Sof(C73)=Sof(H73)=Sof(C74)=Sof(H74A)=Sof(H74B)=Sof(H74C)=Sof(C75)=Sof(H75A)=
 Sof(H75B)=Sof(H75C)=FVAR(1)
 Sof(H5B)=Sof(C23A)=Sof(H23A)=Sof(C24A)=Sof(H24D)=Sof(H24E)=Sof(H24F)=
 Sof(C25A)=Sof(H25D)=Sof(H25E)=Sof(H25F)=1-FVAR(2)
 Sof(H5A)=Sof(C23)=Sof(H23)=Sof(C24)=Sof(H24A)=Sof(H24B)=Sof(H24C)=Sof(C25)=
 Sof(H25A)=Sof(H25B)=Sof(H25C)=FVAR(2)
 Sof(H40A)=Sof(C41A)=Sof(H41D)=Sof(H41E)=Sof(H41F)=Sof(C42A)=Sof(H42D)=
 Sof(H42E)=Sof(H42F)=1-FVAR(3)
 Sof(H40)=Sof(C41)=Sof(H41A)=Sof(H41B)=Sof(H41C)=Sof(C42)=Sof(H42A)=Sof(H42B)=
 Sof(H42C)=FVAR(3)
 Sof(C85)=Sof(H85)=Sof(Cl1)=Sof(Cl2)=Sof(Cl3)=FVAR(4)
 Sof(C68A)=Sof(C69A)=Sof(H69A)=Sof(C70A)=Sof(C71A)=Sof(H71A)=Sof(C72A)=
 Sof(H72A)=Sof(C73A)=Sof(H73A)=Sof(C74A)=Sof(H74D)=Sof(H74E)=Sof(H74F)=
 Sof(C75A)=Sof(H75D)=Sof(H75E)=Sof(H75F)=FVAR(5)
 Sof(C68B)=Sof(C69B)=Sof(H69B)=Sof(C70B)=Sof(C71B)=Sof(H71B)=Sof(C72B)=
 Sof(H72B)=Sof(C73B)=Sof(H73B)=Sof(C74B)=Sof(H74G)=Sof(H74H)=Sof(H74I)=
 Sof(C75B)=Sof(H75G)=Sof(H75H)=Sof(H75I)=FVAR(6)
 Sof(C85A)=Sof(H85A)=Sof(Cl1A)=Sof(Cl3A)=Sof(Cl2A)=FVAR(7)
 Sof(C85B)=Sof(H85B)=Sof(Cl1B)=Sof(Cl2B)=Sof(Cl3B)=FVAR(8)
 Fixed Sof: C60(0.5) C61(0.5) H61(0.5) C62(0.5) C63(0.5) H63(0.5) C64(0.5)
 H64(0.5) C65(0.5) H65(0.5) C66(0.5) H66A(0.5) H66B(0.5) H66C(0.5) C67(0.5)
 H67A(0.5) H67B(0.5) H67C(0.5) C76(0.5) H76(0.5) C78(0.5) H78(0.5) C79(0.5)
 H79(0.5) C80(0.5) H80(0.5) C81(0.5) H81A(0.5) H81B(0.5) H81C(0.5) C82(0.5)
 H82A(0.5) H82B(0.5) H82C(0.5) C83(0.5) C84(0.5)
7.a Free rotating group:
 O4(H4A,H4B)
7.b Ternary CH refined with riding coordinates:
 C40(H40A), C40(H40), C57(H57), C23(H23), C85B(H85B), C85A(H85A), C85(H85),
 C23A(H23A)
7.c Aromatic/amide H refined with riding coordinates:
 C10(H10), C11(H11), C13(H13), C15(H15), C19(H19), C20(H20), C21(H21),
 C27(H27), C28(H28), C30(H30), C32(H32), C36(H36), C37(H37), C38(H38), C44(H44),
  C46(H46), C47(H47), C49(H49), C53(H53), C54(H54), C55(H55), N5(H5A), N5(H5B),
 N10(H10A), N15(H15A), C69(H69), C71(H71), C72(H72), C73(H73), C69A(H69A),
 C71A(H71A), C72A(H72A), C73A(H73A), C69B(H69B), C71B(H71B), C72B(H72B),
 C73B(H73B), C61(H61), C63(H63), C64(H64), C65(H65), C76(H76), C78(H78),
 C79(H79), C80(H80)
7.d Idealised Me refined as rotating group:
 C1(H1A,H1B,H1C), C6(H6A,H6B,H6C), C7(H7A,H7B,H7C), C8(H8A,H8B,H8C), C41(H41A,
 H41B,H41C), C42(H42A,H42B,H42C), C58(H58A,H58B,H58C), C59(H59A,H59B,H59C),
 C24(H24A,H24B,H24C), C25(H25A,H25B,H25C), C74(H74A,H74B,H74C), C75(H75A,H75B,
 H75C), C74A(H74D,H74E,H74F), C75A(H75D,H75E,H75F), C74B(H74G,H74H,H74I),
 C75B(H75G,H75H,H75I), C66(H66A,H66B,H66C), C67(H67A,H67B,H67C), C81(H81A,H81B,
 H81C), C82(H82A,H82B,H82C), C24A(H24D,H24E,H24F), C25A(H25D,H25E,H25F),
 C41A(H41D,H41E,H41F), C42A(H42D,H42E,H42F)
;
_olex2_submission_special_instructions 'No special instructions were received'
_oxdiff_exptl_absorpt_empirical_details
;
Empirical correction (ABSPACK) includes:
- Absorption correction using spherical harmonics
- Frame scaling
;
_oxdiff_exptl_absorpt_empirical_full_max 3.441
_oxdiff_exptl_absorpt_empirical_full_min 0.493

loop_
_space_group_symop_operation_xyz
'x, y, z'
'-x, -y, -z'

loop_
_atom_site_label
_atom_site_type_symbol
_atom_site_fract_x
_atom_site_fract_y
_atom_site_fract_z
_atom_site_U_iso_or_equiv
_atom_site_adp_type
_atom_site_occupancy
_atom_site_site_symmetry_order
_atom_site_calc_flag
_atom_site_refinement_flags_posn
_atom_site_refinement_flags_adp
_atom_site_refinement_flags_occupancy
_atom_site_disorder_assembly
_atom_site_disorder_group
C1 C 0.9958(2) 0.5317(2) 0.28130(18) 0.0616(7) Uani 1 1 d . . . . .
H1A H 1.024114 0.482893 0.254653 0.092 Uiso 1 1 calc R U . . .
H1B H 1.035348 0.533826 0.321414 0.092 Uiso 1 1 calc R U . . .
H1C H 0.989367 0.591525 0.239159 0.092 Uiso 1 1 calc R U . . .
C2 C 0.89950(18) 0.5114(2) 0.32617(15) 0.0503(6) Uani 1 1 d . . . . .
C3 C 0.83049(18) 0.5096(2) 0.26439(15) 0.0499(6) Uani 1 1 d . . . . .
C4 C 0.90547(18) 0.4131(2) 0.39386(16) 0.0505(6) Uani 1 1 d . . . . .
C5 C 0.85005(18) 0.58573(19) 0.37366(15) 0.0485(6) Uani 1 1 d . . . . .
C6 C 0.8665(2) 0.5373(2) 0.17163(16) 0.0582(7) Uani 1 1 d . . . . .
H6A H 0.880235 0.601072 0.155252 0.087 Uiso 1 1 calc R U . . .
H6B H 0.819031 0.533024 0.139485 0.087 Uiso 1 1 calc R U . . .
H6C H 0.923338 0.495620 0.160976 0.087 Uiso 1 1 calc R U . . .
C7 C 1.0027(2) 0.3568(2) 0.4020(2) 0.0619(7) Uani 1 1 d . . . . .
H7A H 1.029723 0.345352 0.348684 0.093 Uiso 1 1 calc R U . . .
H7B H 0.997959 0.297546 0.444174 0.093 Uiso 1 1 calc R U . . .
H7C H 1.042507 0.391418 0.418427 0.093 Uiso 1 1 calc R U . . .
C8 C 0.9010(2) 0.6682(2) 0.36248(17) 0.0592(7) Uani 1 1 d . . . . .
H8A H 0.960320 0.646188 0.385597 0.089 Uiso 1 1 calc R U . . .
H8B H 0.862486 0.711446 0.391368 0.089 Uiso 1 1 calc R U . . .
H8C H 0.912661 0.699827 0.303335 0.089 Uiso 1 1 calc R U . . .
C9 C 0.80803(18) 0.4119(2) 0.29320(16) 0.0499(6) Uani 1 1 d . . . . .
C10 C 0.75400(19) 0.3723(2) 0.25634(17) 0.0544(6) Uani 1 1 d . . . . .
H10 H 0.730989 0.406400 0.205431 0.065 Uiso 1 1 calc R U . . .
C11 C 0.7344(2) 0.2837(2) 0.29427(19) 0.0597(7) Uani 1 1 d . . . . .
H11 H 0.697689 0.256570 0.269627 0.072 Uiso 1 1 calc R U . . .
C12 C 0.7687(2) 0.2336(2) 0.36917(19) 0.0575(7) Uani 1 1 d . . . . .
C13 C 0.82496(19) 0.2707(2) 0.40500(18) 0.0552(6) Uani 1 1 d . . . . .
H13 H 0.849638 0.235835 0.454954 0.066 Uiso 1 1 calc R U . . .
C14 C 0.84431(18) 0.3603(2) 0.36601(16) 0.0506(6) Uani 1 1 d . . . . .
C15 C 0.6759(2) 0.1043(2) 0.3953(2) 0.0608(7) Uani 1 1 d . . . . .
H15 H 0.632295 0.130661 0.356292 0.073 Uiso 1 1 calc R U . . .
C16 C 0.6829(2) 0.0183(2) 0.4492(2) 0.0656(8) Uani 1 1 d . . . . .
C17 C 0.6255(2) -0.0554(2) 0.4625(2) 0.0608(7) Uani 1 1 d . . . . .
C18 C 0.5028(2) -0.0988(2) 0.42475(19) 0.0602(7) Uani 1 1 d . . . . .
C19 C 0.5122(2) -0.1836(2) 0.4844(2) 0.0657(8) Uani 1 1 d . . . . .
H19 H 0.470577 -0.226620 0.491219 0.079 Uiso 1 1 calc R U . . .
C20 C 0.5827(3) -0.2040(2) 0.5332(2) 0.0719(9) Uani 1 1 d . . . . .
H20 H 0.591502 -0.261968 0.573744 0.086 Uiso 1 1 calc R U . . .
C21 C 0.6407(3) -0.1389(2) 0.5223(2) 0.0684(8) Uani 1 1 d . . . . .
H21 H 0.690154 -0.151251 0.555163 0.082 Uiso 1 1 calc R U . . .
C22 C 0.4286(3) -0.0776(2) 0.3690(2) 0.0684(8) Uani 1 1 d . . . . .
C26 C 0.86517(17) 0.43656(18) 0.47431(15) 0.0464(6) Uani 1 1 d . . . . .
C27 C 0.85601(19) 0.37562(19) 0.55398(16) 0.0501(6) Uani 1 1 d . . . . .
H27 H 0.875553 0.311136 0.561863 0.060 Uiso 1 1 calc R U . . .
C28 C 0.81868(19) 0.40916(19) 0.62086(16) 0.0497(6) Uani 1 1 d . . . . .
H28 H 0.812983 0.367918 0.675000 0.060 Uiso 1 1 calc R U . . .
C29 C 0.78925(18) 0.50366(18) 0.60910(15) 0.0462(6) Uani 1 1 d . . . . .
C30 C 0.79887(18) 0.56549(18) 0.53044(15) 0.0461(6) Uani 1 1 d . . . . .
H30 H 0.779753 0.630041 0.522517 0.055 Uiso 1 1 calc R U . . .
C31 C 0.83714(17) 0.53016(18) 0.46402(15) 0.0457(6) Uani 1 1 d . . . . .
C32 C 0.73056(18) 0.49184(19) 0.75865(15) 0.0480(6) Uani 1 1 d . . . . .
H32 H 0.744359 0.427131 0.782999 0.058 Uiso 1 1 calc R U . . .
C33 C 0.6881(2) 0.55799(19) 0.79758(16) 0.0519(6) Uani 1 1 d . . . . .
C34 C 0.65422(19) 0.54531(19) 0.88599(15) 0.0495(6) Uani 1 1 d . . . . .
C35 C 0.62646(18) 0.4429(2) 1.01391(15) 0.0512(6) Uani 1 1 d . . . . .
C36 C 0.5943(2) 0.5138(2) 1.05103(16) 0.0574(7) Uani 1 1 d . . . . .
H36 H 0.573670 0.500494 1.108738 0.069 Uiso 1 1 calc R U . . .
C37 C 0.5927(2) 0.6046(2) 1.00240(18) 0.0603(7) Uani 1 1 d . . . . .
H37 H 0.571966 0.654622 1.026361 0.072 Uiso 1 1 calc R U . . .
C38 C 0.6218(2) 0.6208(2) 0.91830(18) 0.0580(7) Uani 1 1 d . . . . .
H38 H 0.619676 0.682273 0.883221 0.070 Uiso 1 1 calc R U . . .
C39 C 0.6273(2) 0.3445(2) 1.06426(16) 0.0575(7) Uani 1 1 d . . . . .
C40 C 0.6459(3) 0.1812(2) 1.0632(2) 0.0778(10) Uani 1 1 d D U . . .
H40A H 0.661664 0.170461 1.120574 0.093 Uiso 0.195(7) 1 calc R U P A 2
H40 H 0.598699 0.173342 1.113506 0.093 Uiso 0.805(7) 1 calc R U P A 1
C41 C 0.7389(5) 0.1439(4) 1.0920(5) 0.115(2) Uani 0.805(7) 1 d D U P A 1
H41A H 0.787418 0.157160 1.044873 0.173 Uiso 0.805(7) 1 calc R U P A 1
H41B H 0.743014 0.076872 1.116458 0.173 Uiso 0.805(7) 1 calc R U P A 1
H41C H 0.747577 0.173221 1.133719 0.173 Uiso 0.805(7) 1 calc R U P A 1
C42 C 0.6189(4) 0.1345(3) 1.0074(3) 0.0894(16) Uani 0.805(7) 1 d D U P A 1
H42A H 0.556248 0.162169 0.992962 0.134 Uiso 0.805(7) 1 calc R U P A 1
H42B H 0.619473 0.068476 1.035518 0.134 Uiso 0.805(7) 1 calc R U P A 1
H42C H 0.663144 0.142128 0.956774 0.134 Uiso 0.805(7) 1 calc R U P A 1
C43 C 0.74543(18) 0.57603(18) 0.28245(15) 0.0466(6) Uani 1 1 d . . . . .
C44 C 0.66222(18) 0.59684(19) 0.24747(16) 0.0498(6) Uani 1 1 d . . . . .
H44 H 0.654946 0.569869 0.205711 0.060 Uiso 1 1 calc R U . . .
C45 C 0.59044(18) 0.65736(18) 0.27455(15) 0.0481(6) Uani 1 1 d . . . . .
C46 C 0.6005(2) 0.6986(2) 0.33438(17) 0.0528(6) Uani 1 1 d . . . . .
H46 H 0.550588 0.740099 0.352260 0.063 Uiso 1 1 calc R U . . .
C47 C 0.6835(2) 0.67908(19) 0.36776(16) 0.0525(6) Uani 1 1 d . . . . .
H47 H 0.690960 0.707553 0.408417 0.063 Uiso 1 1 calc R U . . .
C48 C 0.75625(18) 0.61772(18) 0.34197(14) 0.0463(6) Uani 1 1 d . . . . .
C49 C 0.42239(19) 0.72420(19) 0.26680(16) 0.0507(6) Uani 1 1 d . . . . .
H49 H 0.409058 0.749989 0.312539 0.061 Uiso 1 1 calc R U . . .
C50 C 0.36252(18) 0.72529(18) 0.21198(16) 0.0484(6) Uani 1 1 d . . . . .
C51 C 0.26463(19) 0.76482(18) 0.20993(17) 0.0506(6) Uani 1 1 d . . . . .
C52 C 0.12634(19) 0.76570(19) 0.16290(17) 0.0524(6) Uani 1 1 d . . . . .
C53 C 0.0801(2) 0.8286(2) 0.2046(2) 0.0694(8) Uani 1 1 d . . . . .
H53 H 0.015665 0.850184 0.201712 0.083 Uiso 1 1 calc R U . . .
C54 C 0.1293(2) 0.8600(2) 0.2509(3) 0.0762(9) Uani 1 1 d . . . . .
H54 H 0.098949 0.903610 0.280045 0.091 Uiso 1 1 calc R U . . .
C55 C 0.2223(2) 0.8274(2) 0.2542(2) 0.0644(8) Uani 1 1 d . . . . .
H55 H 0.257025 0.847374 0.286210 0.077 Uiso 1 1 calc R U . . .
C56 C 0.07410(19) 0.72771(19) 0.11408(17) 0.0523(6) Uani 1 1 d . . . . .
C57 C 0.0819(2) 0.6228(2) 0.02781(18) 0.0601(7) Uani 1 1 d . . . . .
H57 H 0.013326 0.628514 0.045400 0.072 Uiso 1 1 calc R U . . .
C58 C 0.1193(2) 0.5206(2) 0.0433(2) 0.0652(8) Uani 1 1 d . . . . .
H58A H 0.085355 0.492400 0.014619 0.098 Uiso 1 1 calc R U . . .
H58B H 0.110999 0.490212 0.102967 0.098 Uiso 1 1 calc R U . . .
H58C H 0.185597 0.513056 0.022431 0.098 Uiso 1 1 calc R U . . .
C59 C 0.0971(3) 0.6748(3) -0.0625(2) 0.0830(10) Uani 1 1 d . . . . .
H59A H 0.163861 0.668485 -0.081918 0.125 Uiso 1 1 calc R U . . .
H59B H 0.072411 0.740352 -0.069566 0.125 Uiso 1 1 calc R U . . .
H59C H 0.064913 0.649291 -0.094739 0.125 Uiso 1 1 calc R U . . .
N1 N 0.74385(18) 0.14441(18) 0.40886(17) 0.0623(6) Uani 1 1 d . . . . .
N2 N 0.7901(2) 0.0858(2) 0.4705(2) 0.0817(8) Uani 1 1 d . . . . .
N3 N 0.7533(2) 0.0094(2) 0.4953(2) 0.0828(9) Uani 1 1 d . . . . .
N4 N 0.55816(18) -0.03424(16) 0.41347(16) 0.0601(6) Uani 1 1 d . . . . .
N5 N 0.4190(3) 0.0068(2) 0.3173(2) 0.0891(10) Uani 1 1 d D U . . .
H5A H 0.458903 0.044955 0.312415 0.107 Uiso 0.420(9) 1 calc R U P B 1
H5B H 0.451736 0.047431 0.321670 0.107 Uiso 0.580(9) 1 calc R U P B 2
C23 C 0.3382(9) 0.0356(9) 0.2673(7) 0.112(3) Uani 0.420(9) 1 d D U P B 1
H23 H 0.275603 0.023462 0.297698 0.134 Uiso 0.420(9) 1 calc R U P B 1
C24 C 0.3668(10) 0.0057(8) 0.1894(6) 0.116(4) Uani 0.420(9) 1 d D U P B 1
H24A H 0.431675 -0.024401 0.188380 0.174 Uiso 0.420(9) 1 calc R U P B 1
H24B H 0.360881 0.059862 0.141250 0.174 Uiso 0.420(9) 1 calc R U P B 1
H24C H 0.326703 -0.038022 0.187699 0.174 Uiso 0.420(9) 1 calc R U P B 1
C25 C 0.3490(16) 0.1455(8) 0.2120(11) 0.149(5) Uani 0.420(9) 1 d D U P B 1
H25A H 0.305267 0.188289 0.238118 0.224 Uiso 0.420(9) 1 calc R U P B 1
H25B H 0.335253 0.155301 0.155426 0.224 Uiso 0.420(9) 1 calc R U P B 1
H25C H 0.412712 0.156826 0.210456 0.224 Uiso 0.420(9) 1 calc R U P B 1
N6 N 0.74858(16) 0.53864(15) 0.67805(12) 0.0497(5) Uani 1 1 d . U . . .
N7 N 0.7178(2) 0.62921(18) 0.66756(15) 0.0716(7) Uani 1 1 d . U . . .
N8 N 0.6816(2) 0.64134(18) 0.73980(16) 0.0747(8) Uani 1 1 d . U . . .
N9 N 0.65712(15) 0.45777(16) 0.93249(12) 0.0492(5) Uani 1 1 d . . . . .
N10 N 0.64112(19) 0.28094(18) 1.02256(15) 0.0637(6) Uani 1 1 d . . . . .
H10A H 0.647738 0.299608 0.968056 0.076 Uiso 1 1 calc R U . . .
N11 N 0.50372(15) 0.67854(15) 0.24108(13) 0.0488(5) Uani 1 1 d . U . . .
N12 N 0.49662(16) 0.65274(17) 0.17303(14) 0.0545(5) Uani 1 1 d . U . . .
N13 N 0.41104(16) 0.68082(17) 0.15584(14) 0.0545(5) Uani 1 1 d . U . . .
N14 N 0.21746(15) 0.73412(15) 0.16392(13) 0.0483(5) Uani 1 1 d . . . . .
N15 N 0.12321(16) 0.66494(17) 0.07798(14) 0.0544(6) Uani 1 1 d . . . . .
H15A H 0.182556 0.648017 0.084335 0.065 Uiso 1 1 calc R U . . .
O1 O 0.38124(18) -0.13738(16) 0.37178(16) 0.0769(6) Uani 1 1 d . . . . .
O2 O 0.61542(17) 0.32557(18) 1.14110(12) 0.0732(6) Uani 1 1 d . . . . .
O3 O -0.00973(14) 0.75347(16) 0.11146(16) 0.0698(6) Uani 1 1 d . . . . .
O4 O 0.5062(2) 0.21185(18) 0.26791(15) 0.0821(7) Uani 1 1 d G . . . .
H4A H 0.537741 0.246888 0.226540 0.123 Uiso 1 1 d G U . . .
H4B H 0.450402 0.242671 0.270183 0.123 Uiso 1 1 d G U . . .
C68 C 1.0032(8) 0.0807(8) 0.5687(7) 0.123(2) Uani 0.462(3) 1 d D U P C -1
C69 C 0.9658(9) -0.0243(8) 0.6153(7) 0.114(2) Uani 0.462(3) 1 d D U P C -1
H69 H 0.918199 -0.042761 0.595002 0.137 Uiso 0.462(3) 1 calc R U P C -1
C70 C 1.0094(8) -0.0847(9) 0.6874(7) 0.123(2) Uani 0.462(3) 1 d D U P C -1
C71 C 1.0778(9) -0.0419(8) 0.7053(8) 0.121(2) Uani 0.462(3) 1 d D U P C -1
H71 H 1.108916 -0.077693 0.751607 0.145 Uiso 0.462(3) 1 calc R U P C -1
C72 C 1.1067(8) 0.0421(9) 0.6674(7) 0.117(2) Uani 0.462(3) 1 d D U P C -1
H72 H 1.154077 0.061493 0.687158 0.140 Uiso 0.462(3) 1 calc R U P C -1
C73 C 1.0614(7) 0.1025(9) 0.5939(7) 0.120(2) Uani 0.462(3) 1 d D U P C -1
H73 H 1.081025 0.160980 0.566790 0.144 Uiso 0.462(3) 1 calc R U P C -1
C74 C 0.9570(11) 0.1059(10) 0.5193(9) 0.228(8) Uani 0.462(3) 1 d D U P C -1
H74A H 0.992374 0.099661 0.466596 0.342 Uiso 0.462(3) 1 calc R U P C -1
H74B H 0.931990 0.171174 0.514000 0.342 Uiso 0.462(3) 1 calc R U P C -1
H74C H 0.905544 0.069344 0.533352 0.342 Uiso 0.462(3) 1 calc R U P C -1
C75 C 0.9864(9) -0.1669(8) 0.7280(7) 0.125(4) Uani 0.462(3) 1 d D U P C -1
H75A H 0.953816 -0.165025 0.782752 0.187 Uiso 0.462(3) 1 calc R U P C -1
H75B H 1.042805 -0.212643 0.734600 0.187 Uiso 0.462(3) 1 calc R U P C -1
H75C H 0.945624 -0.184267 0.696953 0.187 Uiso 0.462(3) 1 calc R U P C -1
C68A C 1.0851(9) -0.0780(10) 0.7366(8) 0.126(3) Uani 0.371(3) 1 d D U P D -2
C69A C 1.0019(9) -0.1449(10) 0.7417(9) 0.130(3) Uani 0.371(3) 1 d D U P D -2
H69A H 0.997403 -0.201679 0.783457 0.156 Uiso 0.371(3) 1 calc R U P D -2
C70A C 0.9379(8) -0.1101(9) 0.6783(8) 0.118(3) Uani 0.371(3) 1 d D U P D -2
C71A C 0.9579(11) -0.0250(9) 0.6234(8) 0.116(2) Uani 0.371(3) 1 d D U P D -2
H71A H 0.918139 0.000401 0.581196 0.139 Uiso 0.371(3) 1 calc R U P D -2
C72A C 1.0253(10) 0.0273(10) 0.6206(9) 0.116(2) Uani 0.371(3) 1 d D U P D -2
H72A H 1.030529 0.084239 0.579179 0.140 Uiso 0.371(3) 1 calc R U P D -2
C73A C 1.0891(10) -0.0086(10) 0.6847(8) 0.122(2) Uani 0.371(3) 1 d D U P D -2
H73A H 1.136123 0.026817 0.683586 0.146 Uiso 0.371(3) 1 calc R U P D -2
C74A C 1.1198(11) -0.1212(13) 0.7898(10) 0.178(6) Uani 0.371(3) 1 d D U P D -2
H74D H 1.087211 -0.106269 0.840376 0.267 Uiso 0.371(3) 1 calc R U P D -2
H74E H 1.184365 -0.109422 0.782102 0.267 Uiso 0.371(3) 1 calc R U P D -2
H74F H 1.119055 -0.186516 0.794696 0.267 Uiso 0.371(3) 1 calc R U P D -2
C75A C 0.8702(10) -0.1548(11) 0.6750(10) 0.155(6) Uani 0.371(3) 1 d D U P D -2
H75D H 0.887234 -0.221270 0.699891 0.232 Uiso 0.371(3) 1 calc R U P D -2
H75E H 0.860707 -0.144060 0.617037 0.232 Uiso 0.371(3) 1 calc R U P D -2
H75F H 0.812555 -0.132232 0.705542 0.232 Uiso 0.371(3) 1 calc R U P D -2
C68B C 1.1419(11) 0.0204(13) 0.7164(13) 0.128(3) Uani 0.166(3) 1 d D U P E -3
C69B C 1.0861(13) 0.0669(14) 0.6293(12) 0.123(3) Uani 0.166(3) 1 d D U P E -3
H69B H 1.099474 0.123299 0.590268 0.148 Uiso 0.166(3) 1 calc R U P E -3
C70B C 1.0168(14) 0.0157(15) 0.6181(14) 0.121(2) Uani 0.166(3) 1 d D U P E -3
C71B C 1.0089(15) -0.0654(15) 0.6836(15) 0.121(2) Uani 0.166(3) 1 d D U P E -3
H71B H 0.964561 -0.101115 0.679169 0.146 Uiso 0.166(3) 1 calc R U P E -3
C72B C 1.0545(17) -0.1015(16) 0.7528(15) 0.125(3) Uani 0.166(3) 1 d D U P E -3
H72B H 1.041944 -0.157969 0.792280 0.150 Uiso 0.166(3) 1 calc R U P E -3
C73B C 1.1241(15) -0.0485(15) 0.7632(13) 0.128(3) Uani 0.166(3) 1 d D U P E -3
H73B H 1.155955 -0.072202 0.810892 0.153 Uiso 0.166(3) 1 calc R U P E -3
C74B C 1.1867(11) 0.0740(13) 0.7054(13) 0.069(4) Uani 0.166(3) 1 d D U P E -3
H74G H 1.208772 0.094165 0.646122 0.103 Uiso 0.166(3) 1 calc R U P E -3
H74H H 1.240148 0.048616 0.736761 0.103 Uiso 0.166(3) 1 calc R U P E -3
H74I H 1.151168 0.126919 0.723414 0.103 Uiso 0.166(3) 1 calc R U P E -3
C75B C 0.969(2) 0.045(2) 0.5536(17) 0.146(6) Uani 0.166(3) 1 d D U P E -3
H75G H 0.925044 0.099771 0.557939 0.219 Uiso 0.166(3) 1 calc R U P E -3
H75H H 0.935255 -0.004430 0.552641 0.219 Uiso 0.166(3) 1 calc R U P E -3
H75I H 1.012204 0.059600 0.502535 0.219 Uiso 0.166(3) 1 calc R U P E -3
C85B C 0.998(4) 0.023(11) 1.053(4) 0.129(6) Uani 0.055(2) 1 d D U P F -3
H85B H 0.972224 0.088243 1.023464 0.155 Uiso 0.055(2) 1 calc R U P F -3
Cl1B Cl 1.1046(17) 0.0506(19) 1.0549(18) 0.138(6) Uani 0.055(2) 1 d D U P F -3
Cl2B Cl 0.924(2) 0.023(2) 1.1421(16) 0.174(8) Uani 0.055(2) 1 d D U P F -3
Cl3B Cl 0.978(2) -0.0177(17) 0.9860(15) 0.116(9) Uani 0.055(2) 1 d D U P F -3
C85A C 1.1882(14) 0.1782(9) 0.9870(10) 0.133(6) Uani 0.254(2) 1 d D U P G -2
H85A H 1.127936 0.194992 0.962678 0.159 Uiso 0.254(2) 1 calc R U P G -2
Cl1A Cl 1.1921(6) 0.2662(4) 1.0275(6) 0.142(3) Uani 0.254(2) 1 d D U P G -2
Cl3A Cl 1.2721(9) 0.1740(8) 0.9039(8) 0.190(7) Uani 0.254(2) 1 d D U P G -2
Cl2A Cl 1.1796(5) 0.0738(4) 1.0588(4) 0.134(2) Uani 0.254(2) 1 d D U P G -2
C60 C 0.4584(5) 0.5387(5) 0.5070(5) 0.0745(18) Uani 0.5 1 d . U P H -1
C61 C 0.4467(9) 0.5172(8) 0.4382(10) 0.070(3) Uani 0.5 1 d . U P H -1
H61 H 0.392269 0.544844 0.411933 0.084 Uiso 0.5 1 calc R U P H -1
C62 C 0.5137(4) 0.4541(4) 0.4039(4) 0.0679(15) Uani 0.5 1 d . U P H -1
C63 C 0.5926(8) 0.4145(8) 0.4439(9) 0.063(2) Uani 0.5 1 d . U P H -1
H63 H 0.638258 0.371958 0.422621 0.076 Uiso 0.5 1 calc R U P H -1
C64 C 0.6055(5) 0.4364(5) 0.5143(4) 0.0709(17) Uani 0.5 1 d . U P H -1
H64 H 0.659641 0.409149 0.540955 0.085 Uiso 0.5 1 calc R U P H -1
C65 C 0.5368(10) 0.5003(9) 0.5468(10) 0.075(3) Uani 0.5 1 d . U P H -1
H65 H 0.544891 0.516015 0.594874 0.090 Uiso 0.5 1 calc R U P H -1
C66 C 0.3836(10) 0.6062(9) 0.5388(12) 0.103(5) Uani 0.5 1 d . U P H -1
H66A H 0.361741 0.656352 0.491913 0.154 Uiso 0.5 1 calc R U P H -1
H66B H 0.409180 0.632079 0.575227 0.154 Uiso 0.5 1 calc R U P H -1
H66C H 0.331515 0.574071 0.569919 0.154 Uiso 0.5 1 calc R U P H -1
C67 C 0.4991(5) 0.4335(6) 0.3291(5) 0.086(2) Uani 0.5 1 d . U P H -1
H67A H 0.437345 0.414847 0.336457 0.129 Uiso 0.5 1 calc R U P H -1
H67B H 0.546758 0.382971 0.318537 0.129 Uiso 0.5 1 calc R U P H -1
H67C H 0.503357 0.488636 0.281936 0.129 Uiso 0.5 1 calc R U P H -1
C76 C 1.2398(6) 0.1712(8) 0.8684(6) 0.067(2) Uani 0.5 1 d . . P I -1
H76 H 1.175702 0.189829 0.861837 0.080 Uiso 0.5 1 calc R U P I -1
C78 C 1.3676(5) 0.1663(4) 0.9420(4) 0.0650(16) Uani 0.5 1 d . . P I -1
H78 H 1.392270 0.177867 0.985456 0.078 Uiso 0.5 1 calc R U P I -1
C79 C 1.4240(4) 0.1234(4) 0.8897(4) 0.0591(14) Uani 0.5 1 d . . P I -1
H79 H 1.488440 0.108020 0.895576 0.071 Uiso 0.5 1 calc R U P I -1
C80 C 1.3915(4) 0.1009(4) 0.8280(4) 0.0617(15) Uani 0.5 1 d . . P I -1
H80 H 1.432573 0.069639 0.792507 0.074 Uiso 0.5 1 calc R U P I -1
C81 C 1.2579(5) 0.1021(5) 0.7515(4) 0.0706(17) Uani 0.5 1 d D . P I -1
H81A H 1.190669 0.101948 0.765692 0.106 Uiso 0.5 1 calc R U P I -1
H81B H 1.287984 0.040858 0.746657 0.106 Uiso 0.5 1 calc R U P I -1
H81C H 1.270220 0.148545 0.698628 0.106 Uiso 0.5 1 calc R U P I -1
C82 C 1.2125(11) 0.2410(11) 0.9899(8) 0.132(6) Uani 0.5 1 d D . P I -1
H82A H 1.148741 0.235365 0.984779 0.198 Uiso 0.5 1 calc R U P I -1
H82B H 1.220077 0.306599 0.973721 0.198 Uiso 0.5 1 calc R U P I -1
H82C H 1.225011 0.212822 1.047491 0.198 Uiso 0.5 1 calc R U P I -1
C83 C 1.2803(9) 0.1920(12) 0.9338(7) 0.077(3) Uani 0.5 1 d D . P I -1
C84 C 1.2964(4) 0.1253(4) 0.8187(4) 0.0551(14) Uani 0.5 1 d D . P I -1
C85 C 1.0762(9) 0.0376(19) 1.0162(14) 0.116(5) Uani 0.191(2) 1 d D U P J -1
H85 H 1.079612 0.100253 0.976319 0.139 Uiso 0.191(2) 1 calc R U P J -1
Cl1 Cl 1.1867(4) -0.0010(4) 1.0418(5) 0.108(2) Uani 0.191(2) 1 d D U P J -1
Cl2 Cl 0.9989(7) 0.0577(5) 1.0989(5) 0.162(4) Uani 0.191(2) 1 d D U P J -1
Cl3 Cl 1.0421(7) -0.0253(6) 0.9615(6) 0.136(3) Uani 0.191(2) 1 d D U P J -1
C23A C 0.3552(7) 0.0355(7) 0.2523(6) 0.111(3) Uani 0.580(9) 1 d D U P B 2
H23A H 0.324695 -0.014910 0.246105 0.133 Uiso 0.580(9) 1 calc R U P B 2
C24A C 0.3948(8) 0.0963(9) 0.1740(6) 0.144(4) Uani 0.580(9) 1 d D U P B 2
H24D H 0.413837 0.149111 0.185316 0.216 Uiso 0.580(9) 1 calc R U P B 2
H24E H 0.347868 0.118767 0.135348 0.216 Uiso 0.580(9) 1 calc R U P B 2
H24F H 0.449074 0.061412 0.149488 0.216 Uiso 0.580(9) 1 calc R U P B 2
C25A C 0.2818(7) 0.1272(7) 0.2725(7) 0.120(3) Uani 0.580(9) 1 d D U P B 2
H25D H 0.250458 0.109150 0.329198 0.180 Uiso 0.580(9) 1 calc R U P B 2
H25E H 0.235391 0.148032 0.233352 0.180 Uiso 0.580(9) 1 calc R U P B 2
H25F H 0.317131 0.177645 0.266724 0.180 Uiso 0.580(9) 1 calc R U P B 2
C41A C 0.7216(12) 0.1263(12) 1.0199(13) 0.097(5) Uani 0.195(7) 1 d D U P A 2
H41D H 0.709407 0.137123 0.962657 0.145 Uiso 0.195(7) 1 calc R U P A 2
H41E H 0.723465 0.060353 1.048808 0.145 Uiso 0.195(7) 1 calc R U P A 2
H41F H 0.781496 0.145585 1.019770 0.145 Uiso 0.195(7) 1 calc R U P A 2
C42A C 0.5522(9) 0.1543(15) 1.0712(14) 0.100(6) Uani 0.195(7) 1 d D U P A 2
H42D H 0.507938 0.187707 1.105808 0.149 Uiso 0.195(7) 1 calc R U P A 2
H42E H 0.555006 0.087506 1.096874 0.149 Uiso 0.195(7) 1 calc R U P A 2
H42F H 0.531853 0.169820 1.016122 0.149 Uiso 0.195(7) 1 calc R U P A 2

loop_
_atom_site_aniso_label
_atom_site_aniso_U_11
_atom_site_aniso_U_22
_atom_site_aniso_U_33
_atom_site_aniso_U_23
_atom_site_aniso_U_13
_atom_site_aniso_U_12
C1 0.0489(15) 0.093(2) 0.0491(15) -0.0230(15) 0.0013(12) -0.0265(14)
C2 0.0452(13) 0.0739(17) 0.0379(12) -0.0181(12) -0.0029(10) -0.0209(12)
C3 0.0463(13) 0.0718(16) 0.0369(12) -0.0181(12) -0.0052(10) -0.0166(12)
C4 0.0447(13) 0.0660(16) 0.0458(13) -0.0189(12) -0.0064(11) -0.0135(12)
C5 0.0514(14) 0.0634(15) 0.0346(11) -0.0124(11) -0.0046(10) -0.0203(12)
C6 0.0554(15) 0.0841(19) 0.0391(13) -0.0205(13) -0.0001(11) -0.0194(14)
C7 0.0500(15) 0.084(2) 0.0584(16) -0.0285(15) -0.0087(13) -0.0098(14)
C8 0.0649(17) 0.0738(18) 0.0443(14) -0.0116(13) -0.0061(12) -0.0314(14)
C9 0.0456(13) 0.0681(16) 0.0411(13) -0.0220(12) -0.0023(10) -0.0120(12)
C10 0.0526(15) 0.0722(17) 0.0467(14) -0.0255(13) -0.0079(12) -0.0129(13)
C11 0.0601(16) 0.0729(18) 0.0562(16) -0.0271(14) -0.0108(13) -0.0156(14)
C12 0.0568(16) 0.0652(16) 0.0565(16) -0.0243(14) -0.0057(13) -0.0123(13)
C13 0.0520(15) 0.0666(16) 0.0506(15) -0.0215(13) -0.0072(12) -0.0079(13)
C14 0.0466(13) 0.0679(16) 0.0437(13) -0.0235(12) -0.0037(11) -0.0119(12)
C15 0.0657(17) 0.0630(17) 0.0614(17) -0.0243(14) -0.0059(14) -0.0177(14)
C16 0.0627(18) 0.0654(18) 0.073(2) -0.0240(16) -0.0085(15) -0.0110(14)
C17 0.0655(18) 0.0604(16) 0.0614(17) -0.0244(14) -0.0051(14) -0.0106(14)
C18 0.0710(18) 0.0572(15) 0.0585(16) -0.0268(14) 0.0040(14) -0.0166(13)
C19 0.081(2) 0.0619(17) 0.0577(17) -0.0216(14) 0.0038(16) -0.0215(15)
C20 0.090(2) 0.0664(18) 0.0585(18) -0.0180(15) 0.0018(17) -0.0184(17)
C21 0.079(2) 0.0676(18) 0.0587(17) -0.0183(15) -0.0064(15) -0.0105(16)
C22 0.081(2) 0.0640(18) 0.0686(19) -0.0278(16) -0.0046(16) -0.0203(15)
C26 0.0428(12) 0.0606(15) 0.0395(12) -0.0128(11) -0.0088(10) -0.0146(11)
C27 0.0529(14) 0.0555(14) 0.0432(13) -0.0116(11) -0.0093(11) -0.0110(12)
C28 0.0550(15) 0.0588(15) 0.0369(12) -0.0099(11) -0.0093(11) -0.0136(12)
C29 0.0477(13) 0.0599(14) 0.0349(12) -0.0132(11) -0.0064(10) -0.0159(11)
C30 0.0511(14) 0.0556(14) 0.0344(11) -0.0097(10) -0.0079(10) -0.0163(11)
C31 0.0420(12) 0.0625(15) 0.0373(12) -0.0117(11) -0.0093(10) -0.0182(11)
C32 0.0512(14) 0.0603(15) 0.0346(12) -0.0123(11) -0.0058(10) -0.0138(12)
C33 0.0617(16) 0.0558(14) 0.0378(12) -0.0095(11) -0.0070(11) -0.0119(12)
C34 0.0513(14) 0.0623(15) 0.0369(12) -0.0141(12) -0.0070(10) -0.0107(12)
C35 0.0470(13) 0.0761(17) 0.0345(12) -0.0147(12) -0.0068(10) -0.0179(12)
C36 0.0546(15) 0.086(2) 0.0361(12) -0.0217(14) -0.0029(11) -0.0168(14)
C37 0.0589(16) 0.0801(19) 0.0491(15) -0.0304(15) -0.0024(13) -0.0106(14)
C38 0.0659(17) 0.0636(16) 0.0465(14) -0.0183(13) -0.0059(13) -0.0099(13)
C39 0.0572(16) 0.0815(19) 0.0376(13) -0.0107(13) -0.0075(11) -0.0269(14)
C40 0.103(3) 0.074(2) 0.0547(17) 0.0014(15) -0.0124(17) -0.0364(19)
C41 0.134(5) 0.081(3) 0.124(5) 0.018(3) -0.062(4) -0.032(3)
C42 0.130(4) 0.075(3) 0.069(3) -0.009(2) -0.012(3) -0.046(3)
C43 0.0474(13) 0.0597(14) 0.0357(11) -0.0130(11) -0.0012(10) -0.0190(11)
C44 0.0510(14) 0.0664(15) 0.0384(12) -0.0178(12) -0.0039(11) -0.0203(12)
C45 0.0496(14) 0.0582(14) 0.0402(12) -0.0136(11) -0.0054(11) -0.0165(11)
C46 0.0594(16) 0.0594(15) 0.0448(13) -0.0176(12) -0.0095(12) -0.0131(12)
C47 0.0623(16) 0.0588(15) 0.0417(13) -0.0172(12) -0.0113(12) -0.0122(13)
C48 0.0518(14) 0.0570(14) 0.0324(11) -0.0080(10) -0.0042(10) -0.0217(12)
C49 0.0531(15) 0.0601(15) 0.0445(13) -0.0195(12) -0.0037(11) -0.0158(12)
C50 0.0499(14) 0.0543(14) 0.0426(13) -0.0125(11) -0.0032(11) -0.0147(11)
C51 0.0537(15) 0.0531(14) 0.0475(14) -0.0119(12) -0.0048(11) -0.0178(12)
C52 0.0495(15) 0.0538(14) 0.0519(14) -0.0090(12) -0.0072(12) -0.0107(12)
C53 0.0516(16) 0.0744(19) 0.090(2) -0.0344(18) -0.0115(16) -0.0045(14)
C54 0.0622(19) 0.077(2) 0.102(3) -0.046(2) -0.0068(18) -0.0072(16)
C55 0.0635(18) 0.0658(17) 0.074(2) -0.0297(16) -0.0065(15) -0.0187(14)
C56 0.0467(15) 0.0584(15) 0.0498(14) -0.0099(12) -0.0068(11) -0.0097(12)
C57 0.0470(14) 0.091(2) 0.0520(15) -0.0281(15) -0.0070(12) -0.0193(14)
C58 0.0570(16) 0.089(2) 0.0608(17) -0.0314(16) -0.0068(13) -0.0203(15)
C59 0.099(3) 0.103(3) 0.0564(18) -0.0227(19) -0.0181(18) -0.028(2)
N1 0.0597(14) 0.0646(14) 0.0682(15) -0.0225(13) -0.0135(12) -0.0101(12)
N2 0.0778(19) 0.0722(17) 0.097(2) -0.0112(16) -0.0303(17) -0.0187(15)
N3 0.0749(18) 0.0731(17) 0.101(2) -0.0133(16) -0.0240(17) -0.0180(14)
N4 0.0701(15) 0.0554(13) 0.0601(14) -0.0242(11) -0.0001(12) -0.0155(11)
N5 0.121(3) 0.0654(16) 0.094(2) -0.0162(16) -0.046(2) -0.0276(16)
C23 0.153(6) 0.094(5) 0.107(5) -0.014(5) -0.068(5) -0.037(5)
C24 0.160(8) 0.118(7) 0.090(6) -0.001(5) -0.058(6) -0.075(6)
C25 0.169(9) 0.137(8) 0.145(9) -0.023(8) -0.058(8) -0.021(8)
N6 0.0601(13) 0.0562(12) 0.0334(10) -0.0106(9) -0.0056(9) -0.0123(10)
N7 0.105(2) 0.0597(14) 0.0425(12) -0.0107(11) 0.0020(13) -0.0072(14)
N8 0.113(2) 0.0606(14) 0.0433(13) -0.0142(11) 0.0042(14) -0.0077(14)
N9 0.0507(12) 0.0653(13) 0.0337(10) -0.0131(10) -0.0050(9) -0.0144(10)
N10 0.0765(16) 0.0741(16) 0.0413(12) -0.0044(11) -0.0082(11) -0.0304(13)
N11 0.0515(12) 0.0626(13) 0.0394(10) -0.0196(10) -0.0049(9) -0.0168(10)
N12 0.0509(12) 0.0778(15) 0.0426(11) -0.0260(11) -0.0061(9) -0.0128(11)
N13 0.0503(12) 0.0748(15) 0.0452(11) -0.0235(11) -0.0080(10) -0.0126(11)
N14 0.0479(12) 0.0531(12) 0.0442(11) -0.0091(9) -0.0059(9) -0.0145(9)
N15 0.0450(11) 0.0773(15) 0.0463(12) -0.0218(11) -0.0045(9) -0.0151(11)
O1 0.0871(16) 0.0681(13) 0.0895(17) -0.0326(12) -0.0119(13) -0.0269(12)
O2 0.0884(15) 0.0997(16) 0.0350(10) -0.0080(10) -0.0081(9) -0.0391(13)
O3 0.0478(11) 0.0767(14) 0.0907(16) -0.0281(12) -0.0175(10) -0.0070(10)
O4 0.0934(17) 0.0866(16) 0.0605(14) -0.0109(12) 0.0026(12) -0.0246(13)
C68 0.125(5) 0.138(5) 0.113(5) -0.063(4) -0.035(4) 0.027(4)
C69 0.122(4) 0.123(4) 0.117(4) -0.067(4) -0.033(4) 0.008(4)
C70 0.122(4) 0.126(4) 0.127(4) -0.058(3) -0.025(3) 0.015(4)
C71 0.116(4) 0.126(4) 0.129(4) -0.058(4) -0.029(3) 0.016(4)
C72 0.111(4) 0.124(4) 0.120(4) -0.050(4) -0.037(4) 0.021(4)
C73 0.119(5) 0.125(5) 0.126(5) -0.063(4) -0.023(4) 0.010(4)
C74 0.236(13) 0.185(12) 0.211(13) -0.018(12) -0.020(12) 0.037(12)
C75 0.123(7) 0.134(7) 0.118(7) -0.058(6) -0.027(6) 0.027(6)
C68A 0.117(4) 0.135(5) 0.126(5) -0.047(4) -0.035(4) 0.020(4)
C69A 0.128(5) 0.134(5) 0.125(5) -0.048(4) -0.030(5) 0.022(5)
C70A 0.123(5) 0.124(5) 0.122(5) -0.061(4) -0.036(4) 0.009(4)
C71A 0.123(4) 0.124(4) 0.118(4) -0.066(4) -0.031(4) 0.010(4)
C72A 0.118(4) 0.122(4) 0.123(4) -0.064(4) -0.033(4) 0.013(4)
C73A 0.115(4) 0.129(4) 0.126(4) -0.056(4) -0.029(4) 0.017(4)
C74A 0.177(10) 0.164(10) 0.168(10) -0.029(9) -0.008(9) 0.002(9)
C75A 0.166(13) 0.151(12) 0.160(13) -0.069(10) -0.029(11) -0.004(11)
C68B 0.120(5) 0.132(5) 0.130(5) -0.048(5) -0.031(5) 0.018(5)
C69B 0.119(5) 0.131(5) 0.127(5) -0.058(4) -0.030(4) 0.017(4)
C70B 0.120(4) 0.127(4) 0.124(4) -0.059(4) -0.030(4) 0.016(4)
C71B 0.120(4) 0.127(4) 0.124(4) -0.058(4) -0.029(4) 0.015(4)
C72B 0.118(5) 0.131(5) 0.126(5) -0.048(5) -0.031(4) 0.016(5)
C73B 0.122(5) 0.132(5) 0.129(5) -0.046(5) -0.031(5) 0.015(5)
C74B 0.051(8) 0.080(9) 0.099(10) -0.053(8) -0.037(8) 0.003(7)
C75B 0.148(9) 0.139(9) 0.139(9) -0.039(9) -0.035(9) 0.026(9)
C85B 0.132(8) 0.107(7) 0.135(8) -0.019(6) -0.014(7) -0.008(6)
Cl1B 0.135(8) 0.103(8) 0.144(9) 0.003(8) 0.006(8) -0.014(8)
Cl2B 0.175(12) 0.136(11) 0.167(12) -0.008(10) -0.008(11) 0.023(11)
Cl3B 0.124(17) 0.092(13) 0.106(14) -0.034(11) 0.001(12) 0.043(12)
C85A 0.107(10) 0.091(9) 0.189(12) 0.000(10) -0.054(9) -0.020(8)
Cl1A 0.157(6) 0.090(3) 0.195(7) -0.009(4) -0.105(6) -0.028(4)
Cl3A 0.130(9) 0.135(8) 0.234(16) 0.034(11) 0.011(9) -0.015(7)
Cl2A 0.142(4) 0.101(3) 0.165(5) -0.014(3) -0.048(4) -0.039(3)
C60 0.062(4) 0.069(4) 0.081(4) -0.012(3) 0.019(4) -0.021(3)
C61 0.048(4) 0.071(5) 0.081(6) -0.002(4) -0.002(4) -0.019(4)
C62 0.058(3) 0.074(3) 0.067(3) -0.001(3) -0.005(3) -0.030(3)
C63 0.052(4) 0.069(5) 0.059(4) -0.004(3) -0.001(3) -0.015(4)
C64 0.051(3) 0.090(4) 0.064(4) -0.005(3) -0.005(3) -0.018(3)
C65 0.067(5) 0.083(6) 0.070(6) -0.012(4) 0.005(5) -0.024(5)
C66 0.100(10) 0.090(8) 0.113(12) -0.034(7) 0.024(8) -0.027(7)
C67 0.074(4) 0.103(5) 0.080(5) -0.002(4) -0.020(4) -0.038(4)
C76 0.053(4) 0.085(5) 0.062(4) -0.010(4) -0.022(3) -0.007(4)
C78 0.070(4) 0.052(3) 0.073(4) -0.002(3) -0.028(3) -0.015(3)
C79 0.053(3) 0.048(3) 0.072(4) 0.003(3) -0.016(3) -0.021(2)
C80 0.055(3) 0.046(3) 0.067(4) 0.011(3) -0.001(3) -0.013(2)
C81 0.076(4) 0.060(3) 0.070(4) -0.002(3) -0.016(3) -0.014(3)
C82 0.153(11) 0.153(12) 0.100(8) -0.076(8) -0.063(7) 0.063(9)
C83 0.062(5) 0.114(8) 0.055(4) -0.011(4) -0.027(4) -0.016(5)
C84 0.046(3) 0.047(3) 0.055(3) 0.015(2) -0.007(2) -0.011(2)
C85 0.117(7) 0.095(7) 0.125(7) -0.015(6) -0.013(6) -0.013(6)
Cl1 0.101(4) 0.078(3) 0.131(5) -0.003(3) -0.016(3) -0.016(3)
Cl2 0.180(7) 0.102(4) 0.133(6) 0.001(4) 0.034(5) 0.055(5)
Cl3 0.131(6) 0.086(4) 0.186(8) -0.009(5) -0.056(5) -0.015(4)
C23A 0.148(5) 0.089(4) 0.113(5) -0.010(4) -0.067(4) -0.044(4)
C24A 0.151(7) 0.140(7) 0.131(7) 0.008(6) -0.061(6) -0.034(6)
C25A 0.120(6) 0.122(6) 0.115(6) -0.020(5) -0.053(5) 0.003(5)
C41A 0.118(10) 0.069(8) 0.086(9) 0.004(8) -0.004(9) -0.019(8)
C42A 0.124(11) 0.087(10) 0.086(10) -0.002(9) -0.014(10) -0.044(9)

loop_
_atom_type_symbol
_atom_type_description
_atom_type_scat_dispersion_real
_atom_type_scat_dispersion_imag
_atom_type_scat_source
C C 0.0181 0.0091 'International Tables Vol C Tables 4.2.6.8 and 6.1.1.4'
H H 0.0000 0.0000 'International Tables Vol C Tables 4.2.6.8 and 6.1.1.4'
Cl Cl 0.3639 0.7018 'International Tables Vol C Tables 4.2.6.8 and 6.1.1.4'
N N 0.0311 0.0180 'International Tables Vol C Tables 4.2.6.8 and 6.1.1.4'
O O 0.0492 0.0322 'International Tables Vol C Tables 4.2.6.8 and 6.1.1.4'

loop_
_geom_angle_atom_site_label_1
_geom_angle_atom_site_label_2
_geom_angle_atom_site_label_3
_geom_angle
_geom_angle_site_symmetry_1
_geom_angle_site_symmetry_3
_geom_angle_publ_flag
H1A C1 H1B 109.5 . . ?
H1A C1 H1C 109.5 . . ?
H1B C1 H1C 109.5 . . ?
C2 C1 H1A 109.5 . . ?
C2 C1 H1B 109.5 . . ?
C2 C1 H1C 109.5 . . ?
C1 C2 C3 112.3(2) . . ?
C1 C2 C4 111.6(2) . . ?
C1 C2 C5 112.7(2) . . ?
C3 C2 C4 106.7(2) . . ?
C5 C2 C3 106.6(2) . . ?
C5 C2 C4 106.53(19) . . ?
C6 C3 C2 116.3(2) . . ?
C9 C3 C2 104.0(2) . . ?
C9 C3 C6 111.9(2) . . ?
C9 C3 C43 109.9(2) . . ?
C43 C3 C2 104.2(2) . . ?
C43 C3 C6 110.1(2) . . ?
C7 C4 C2 116.4(2) . . ?
C14 C4 C2 103.8(2) . . ?
C14 C4 C7 109.4(2) . . ?
C26 C4 C2 103.7(2) . . ?
C26 C4 C7 110.1(2) . . ?
C26 C4 C14 113.3(2) . . ?
C8 C5 C2 116.5(2) . . ?
C31 C5 C2 104.2(2) . . ?
C31 C5 C8 111.3(2) . . ?
C48 C5 C2 104.1(2) . . ?
C48 C5 C8 110.9(2) . . ?
C48 C5 C31 109.4(2) . . ?
C3 C6 H6A 109.5 . . ?
C3 C6 H6B 109.5 . . ?
C3 C6 H6C 109.5 . . ?
H6A C6 H6B 109.5 . . ?
H6A C6 H6C 109.5 . . ?
H6B C6 H6C 109.5 . . ?
C4 C7 H7A 109.5 . . ?
C4 C7 H7B 109.5 . . ?
C4 C7 H7C 109.5 . . ?
H7A C7 H7B 109.5 . . ?
H7A C7 H7C 109.5 . . ?
H7B C7 H7C 109.5 . . ?
C5 C8 H8A 109.5 . . ?
C5 C8 H8B 109.5 . . ?
C5 C8 H8C 109.5 . . ?
H8A C8 H8B 109.5 . . ?
H8A C8 H8C 109.5 . . ?
H8B C8 H8C 109.5 . . ?
C10 C9 C3 127.1(2) . . ?
C14 C9 C3 113.1(2) . . ?
C14 C9 C10 119.7(3) . . ?
C9 C10 H10 120.1 . . ?
C11 C10 C9 119.7(3) . . ?
C11 C10 H10 120.1 . . ?
C10 C11 H11 120.0 . . ?
C10 C11 C12 119.9(3) . . ?
C12 C11 H11 120.0 . . ?
C11 C12 N1 118.8(3) . . ?
C13 C12 C11 121.0(3) . . ?
C13 C12 N1 120.2(3) . . ?
C12 C13 H13 120.8 . . ?
C12 C13 C14 118.4(3) . . ?
C14 C13 H13 120.8 . . ?
C9 C14 C4 112.0(2) . . ?
C9 C14 C13 121.1(3) . . ?
C13 C14 C4 126.9(2) . . ?
C16 C15 H15 127.3 . . ?
N1 C15 H15 127.3 . . ?
N1 C15 C16 105.4(3) . . ?
C15 C16 C17 129.1(3) . . ?
C15 C16 N3 108.3(3) . . ?
N3 C16 C17 122.5(3) . . ?
C21 C17 C16 121.7(3) . . ?
N4 C17 C16 114.7(3) . . ?
N4 C17 C21 123.6(3) . . ?
C19 C18 C22 119.1(3) . . ?
N4 C18 C19 123.3(3) . . ?
N4 C18 C22 117.6(3) . . ?
C18 C19 H19 120.6 . . ?
C20 C19 C18 118.8(3) . . ?
C20 C19 H19 120.6 . . ?
C19 C20 H20 120.6 . . ?
C19 C20 C21 118.8(3) . . ?
C21 C20 H20 120.6 . . ?
C17 C21 H21 120.6 . . ?
C20 C21 C17 118.8(3) . . ?
C20 C21 H21 120.6 . . ?
N5 C22 C18 116.2(3) . . ?
O1 C22 C18 120.2(3) . . ?
O1 C22 N5 123.6(3) . . ?
C27 C26 C4 127.6(2) . . ?
C31 C26 C4 113.1(2) . . ?
C31 C26 C27 119.3(2) . . ?
C26 C27 H27 120.0 . . ?
C28 C27 C26 120.0(3) . . ?
C28 C27 H27 120.0 . . ?
C27 C28 H28 120.0 . . ?
C27 C28 C29 119.9(2) . . ?
C29 C28 H28 120.0 . . ?
C28 C29 N6 120.2(2) . . ?
C30 C29 C28 120.9(2) . . ?
C30 C29 N6 118.9(2) . . ?
C29 C30 H30 120.9 . . ?
C31 C30 C29 118.1(2) . . ?
C31 C30 H30 120.9 . . ?
C26 C31 C5 112.3(2) . . ?
C26 C31 C30 121.8(2) . . ?
C30 C31 C5 125.9(2) . . ?
C33 C32 H32 127.5 . . ?
N6 C32 H32 127.5 . . ?
N6 C32 C33 105.1(2) . . ?
C32 C33 C34 128.1(2) . . ?
N8 C33 C32 108.1(2) . . ?
N8 C33 C34 123.8(2) . . ?
C38 C34 C33 121.4(3) . . ?
N9 C34 C33 115.7(2) . . ?
N9 C34 C38 122.8(2) . . ?
C36 C35 C39 120.0(2) . . ?
N9 C35 C36 123.1(3) . . ?
N9 C35 C39 116.9(2) . . ?
C35 C36 H36 120.6 . . ?
C35 C36 C37 118.8(2) . . ?
C37 C36 H36 120.6 . . ?
C36 C37 H37 120.6 . . ?
C38 C37 C36 118.8(3) . . ?
C38 C37 H37 120.6 . . ?
C34 C38 H38 120.6 . . ?
C37 C38 C34 118.8(3) . . ?
C37 C38 H38 120.6 . . ?
N10 C39 C35 116.7(2) . . ?
O2 C39 C35 119.8(3) . . ?
O2 C39 N10 123.5(3) . . ?
C41 C40 H40 107.4 . . ?
C42 C40 H40 107.4 . . ?
C42 C40 C41 115.1(5) . . ?
N10 C40 H40A 107.4 . . ?
N10 C40 H40 107.4 . . ?
N10 C40 C41 109.7(3) . . ?
N10 C40 C42 109.6(3) . . ?
N10 C40 C41A 111.4(8) . . ?
N10 C40 C42A 108.8(9) . . ?
C41A C40 H40A 107.4 . . ?
C42A C40 H40A 107.4 . . ?
C42A C40 C41A 114.2(10) . . ?
C40 C41 H41A 109.5 . . ?
C40 C41 H41B 109.5 . . ?
C40 C41 H41C 109.5 . . ?
H41A C41 H41B 109.5 . . ?
H41A C41 H41C 109.5 . . ?
H41B C41 H41C 109.5 . . ?
C40 C42 H42A 109.5 . . ?
C40 C42 H42B 109.5 . . ?
C40 C42 H42C 109.5 . . ?
H42A C42 H42B 109.5 . . ?
H42A C42 H42C 109.5 . . ?
H42B C42 H42C 109.5 . . ?
C44 C43 C3 127.5(2) . . ?
C48 C43 C3 112.4(2) . . ?
C48 C43 C44 120.1(2) . . ?
C43 C44 H44 120.5 . . ?
C45 C44 C43 119.0(2) . . ?
C45 C44 H44 120.5 . . ?
C44 C45 C46 121.2(2) . . ?
C44 C45 N11 120.2(2) . . ?
C46 C45 N11 118.5(2) . . ?
C45 C46 H46 120.2 . . ?
C47 C46 C45 119.6(3) . . ?
C47 C46 H46 120.2 . . ?
C46 C47 H47 120.0 . . ?
C46 C47 C48 120.1(2) . . ?
C48 C47 H47 120.0 . . ?
C43 C48 C5 112.6(2) . . ?
C43 C48 C47 120.0(2) . . ?
C47 C48 C5 127.3(2) . . ?
C50 C49 H49 127.6 . . ?
N11 C49 H49 127.6 . . ?
N11 C49 C50 104.8(2) . . ?
C49 C50 C51 129.2(2) . . ?
N13 C50 C49 107.8(2) . . ?
N13 C50 C51 123.0(2) . . ?
C55 C51 C50 122.1(3) . . ?
N14 C51 C50 115.5(2) . . ?
N14 C51 C55 122.4(3) . . ?
C53 C52 C56 120.1(3) . . ?
N14 C52 C53 123.0(3) . . ?
N14 C52 C56 116.8(2) . . ?
C52 C53 H53 120.6 . . ?
C52 C53 C54 118.8(3) . . ?
C54 C53 H53 120.6 . . ?
C53 C54 H54 120.3 . . ?
C55 C54 C53 119.3(3) . . ?
C55 C54 H54 120.3 . . ?
C51 C55 H55 120.6 . . ?
C54 C55 C51 118.8(3) . . ?
C54 C55 H55 120.6 . . ?
N15 C56 C52 116.3(2) . . ?
O3 C56 C52 119.8(3) . . ?
O3 C56 N15 123.8(3) . . ?
C58 C57 H57 107.7 . . ?
C59 C57 H57 107.7 . . ?
C59 C57 C58 112.3(3) . . ?
N15 C57 H57 107.7 . . ?
N15 C57 C58 111.0(2) . . ?
N15 C57 C59 110.2(3) . . ?
C57 C58 H58A 109.5 . . ?
C57 C58 H58B 109.5 . . ?
C57 C58 H58C 109.5 . . ?
H58A C58 H58B 109.5 . . ?
H58A C58 H58C 109.5 . . ?
H58B C58 H58C 109.5 . . ?
C57 C59 H59A 109.5 . . ?
C57 C59 H59B 109.5 . . ?
C57 C59 H59C 109.5 . . ?
H59A C59 H59B 109.5 . . ?
H59A C59 H59C 109.5 . . ?
H59B C59 H59C 109.5 . . ?
C15 N1 C12 129.4(3) . . ?
C15 N1 N2 109.8(3) . . ?
N2 N1 C12 120.8(3) . . ?
N3 N2 N1 107.8(3) . . ?
N2 N3 C16 108.6(3) . . ?
C17 N4 C18 116.7(3) . . ?
C22 N5 H5A 120.8 . . ?
C22 N5 H5B 118.7 . . ?
C22 N5 C23 118.3(6) . . ?
C22 N5 C23A 122.7(5) . . ?
C23 N5 H5A 120.8 . . ?
C23A N5 H5B 118.7 . . ?
N5 C23 H23 117.1 . . ?
N5 C23 C25 104.0(8) . . ?
C24 C23 N5 108.3(9) . . ?
C24 C23 H23 117.1 . . ?
C24 C23 C25 89.4(8) . . ?
C25 C23 H23 117.1 . . ?
C23 C24 H24A 109.5 . . ?
C23 C24 H24B 109.5 . . ?
C23 C24 H24C 109.5 . . ?
H24A C24 H24B 109.5 . . ?
H24A C24 H24C 109.5 . . ?
H24B C24 H24C 109.5 . . ?
C23 C25 H25A 109.5 . . ?
C23 C25 H25B 109.5 . . ?
C23 C25 H25C 109.5 . . ?
H25A C25 H25B 109.5 . . ?
H25A C25 H25C 109.5 . . ?
H25B C25 H25C 109.5 . . ?
C32 N6 C29 129.1(2) . . ?
N7 N6 C29 121.0(2) . . ?
N7 N6 C32 109.9(2) . . ?
N8 N7 N6 108.1(2) . . ?
N7 N8 C33 108.8(2) . . ?
C34 N9 C35 117.8(2) . . ?
C39 N10 C40 123.1(3) . . ?
C39 N10 H10A 118.4 . . ?
C40 N10 H10A 118.4 . . ?
C49 N11 C45 129.2(2) . . ?
C49 N11 N12 110.9(2) . . ?
N12 N11 C45 119.9(2) . . ?
N13 N12 N11 107.1(2) . . ?
N12 N13 C50 109.5(2) . . ?
C52 N14 C51 117.6(2) . . ?
C56 N15 C57 122.3(2) . . ?
C56 N15 H15A 118.8 . . ?
C57 N15 H15A 118.8 . . ?
H4A O4 H4B 104.5 . . ?
C73 C68 C69 120.5(12) . . ?
C74 C68 C69 98.1(12) . . ?
C74 C68 C73 141.4(16) . . ?
C68 C69 H69 121.1 . . ?
C70 C69 C68 117.9(11) . . ?
C70 C69 H69 121.1 . . ?
C71 C70 C69 110.3(11) . . ?
C75 C70 C69 123.3(12) . . ?
C75 C70 C71 126.4(12) . . ?
C70 C71 H71 114.5 . . ?
C72 C71 C70 131.0(12) . . ?
C72 C71 H71 114.5 . . ?
C71 C72 H72 121.1 . . ?
C71 C72 C73 117.9(11) . . ?
C73 C72 H72 121.1 . . ?
C68 C73 C72 122.5(12) . . ?
C68 C73 H73 118.8 . . ?
C72 C73 H73 118.8 . . ?
C68 C74 H74A 109.5 . . ?
C68 C74 H74B 109.5 . . ?
C68 C74 H74C 109.5 . . ?
H74A C74 H74B 109.5 . . ?
H74A C74 H74C 109.5 . . ?
H74B C74 H74C 109.5 . . ?
C70 C75 H75A 109.5 . . ?
C70 C75 H75B 109.5 . . ?
C70 C75 H75C 109.5 . . ?
H75A C75 H75B 109.5 . . ?
H75A C75 H75C 109.5 . . ?
H75B C75 H75C 109.5 . . ?
C73A C68A C69A 120.2(13) . . ?
C74A C68A C69A 99.0(13) . . ?
C74A C68A C73A 140.8(17) . . ?
C68A C69A H69A 121.7 . . ?
C70A C69A C68A 116.6(11) . . ?
C70A C69A H69A 121.7 . . ?
C71A C70A C69A 111.4(11) . . ?
C75A C70A C69A 123.0(13) . . ?
C75A C70A C71A 125.6(13) . . ?
C70A C71A H71A 114.6 . . ?
C72A C71A C70A 130.9(13) . . ?
C72A C71A H71A 114.6 . . ?
C71A C72A H72A 121.5 . . ?
C71A C72A C73A 117.0(11) . . ?
C73A C72A H72A 121.5 . . ?
C68A C73A C72A 123.8(13) . . ?
C68A C73A H73A 118.1 . . ?
C72A C73A H73A 118.1 . . ?
C68A C74A H74D 109.5 . . ?
C68A C74A H74E 109.5 . . ?
C68A C74A H74F 109.5 . . ?
H74D C74A H74E 109.5 . . ?
H74D C74A H74F 109.5 . . ?
H74E C74A H74F 109.5 . . ?
C70A C75A H75D 109.5 . . ?
C70A C75A H75E 109.5 . . ?
C70A C75A H75F 109.5 . . ?
H75D C75A H75E 109.5 . . ?
H75D C75A H75F 109.5 . . ?
H75E C75A H75F 109.5 . . ?
C73B C68B C69B 120.1(13) . . ?
C74B C68B C69B 97.9(13) . . ?
C74B C68B C73B 142.0(17) . . ?
C68B C69B H69B 121.6 . . ?
C70B C69B C68B 116.8(11) . . ?
C70B C69B H69B 121.6 . . ?
C71B C70B C69B 111.5(12) . . ?
C75B C70B C69B 122.4(14) . . ?
C75B C70B C71B 126.1(14) . . ?
C70B C71B H71B 114.6 . . ?
C72B C71B C70B 130.8(13) . . ?
C72B C71B H71B 114.6 . . ?
C71B C72B H72B 121.5 . . ?
C71B C72B C73B 116.9(12) . . ?
C73B C72B H72B 121.5 . . ?
C68B C73B C72B 123.9(14) . . ?
C68B C73B H73B 118.1 . . ?
C72B C73B H73B 118.1 . . ?
C68B C74B H74G 109.5 . . ?
C68B C74B H74H 109.5 . . ?
C68B C74B H74I 109.5 . . ?
H74G C74B H74H 109.5 . . ?
H74G C74B H74I 109.5 . . ?
H74H C74B H74I 109.5 . . ?
C70B C75B H75G 109.5 . . ?
C70B C75B H75H 109.5 . . ?
C70B C75B H75I 109.5 . . ?
H75G C75B H75H 109.5 . . ?
H75G C75B H75I 109.5 . . ?
H75H C75B H75I 109.5 . . ?
Cl1B C85B H85B 94.0 . . ?
Cl2B C85B H85B 94.0 . . ?
Cl2B C85B Cl1B 113.3(16) . . ?
Cl3B C85B H85B 94.0 . . ?
Cl3B C85B Cl1B 123(3) . . ?
Cl3B C85B Cl2B 123(2) . . ?
Cl1A C85A H85A 104.6 . . ?
Cl1A C85A Cl3A 112.7(10) . . ?
Cl1A C85A Cl2A 114.5(10) . . ?
Cl3A C85A H85A 104.6 . . ?
Cl2A C85A H85A 104.6 . . ?
Cl2A C85A Cl3A 114.3(9) . . ?
C61 C60 C65 120.9(14) . . ?
C61 C60 C66 118.0(12) . . ?
C65 C60 C66 121.1(14) . . ?
C60 C61 H61 119.1 . . ?
C60 C61 C62 121.8(11) . . ?
C62 C61 H61 119.1 . . ?
C61 C62 C67 120.2(9) . . ?
C63 C62 C61 117.8(12) . . ?
C63 C62 C67 122.0(10) . . ?
C62 C63 H63 119.6 . . ?
C64 C63 C62 120.9(13) . . ?
C64 C63 H63 119.6 . . ?
C63 C64 H64 120.1 . . ?
C63 C64 C65 119.8(10) . . ?
C65 C64 H64 120.1 . . ?
C60 C65 C64 118.9(15) . . ?
C60 C65 H65 120.5 . . ?
C64 C65 H65 120.5 . . ?
C60 C66 H66A 109.5 . . ?
C60 C66 H66B 109.5 . . ?
C60 C66 H66C 109.5 . . ?
H66A C66 H66B 109.5 . . ?
H66A C66 H66C 109.5 . . ?
H66B C66 H66C 109.5 . . ?
C62 C67 H67A 109.5 . . ?
C62 C67 H67B 109.5 . . ?
C62 C67 H67C 109.5 . . ?
H67A C67 H67B 109.5 . . ?
H67A C67 H67C 109.5 . . ?
H67B C67 H67C 109.5 . . ?
C83 C76 H76 120.9 . . ?
C84 C76 H76 120.9 . . ?
C84 C76 C83 118.1(9) . . ?
C79 C78 H78 119.6 . . ?
C83 C78 H78 119.6 . . ?
C83 C78 C79 120.8(7) . . ?
C78 C79 H79 118.9 . . ?
C78 C79 C80 122.3(6) . . ?
C80 C79 H79 118.9 . . ?
C79 C80 H80 120.7 . . ?
C79 C80 C84 118.6(6) . . ?
C84 C80 H80 120.7 . . ?
H81A C81 H81B 109.5 . . ?
H81A C81 H81C 109.5 . . ?
H81B C81 H81C 109.5 . . ?
C84 C81 H81A 109.5 . . ?
C84 C81 H81B 109.5 . . ?
C84 C81 H81C 109.5 . . ?
H82A C82 H82B 109.5 . . ?
H82A C82 H82C 109.5 . . ?
H82B C82 H82C 109.5 . . ?
C83 C82 H82A 109.5 . . ?
C83 C82 H82B 109.5 . . ?
C83 C82 H82C 109.5 . . ?
C76 C83 C82 115.8(11) . . ?
C78 C83 C76 120.3(11) . . ?
C78 C83 C82 123.9(9) . . ?
C76 C84 C80 119.8(6) . . ?
C76 C84 C81 119.9(6) . . ?
C80 C84 C81 120.3(6) . . ?
Cl1 C85 H85 104.7 . . ?
Cl1 C85 Cl2 112.2(10) . . ?
Cl2 C85 H85 104.7 . . ?
Cl3 C85 H85 104.7 . . ?
Cl3 C85 Cl1 113.1(10) . . ?
Cl3 C85 Cl2 116.0(12) . . ?
N5 C23A H23A 115.4 . . ?
N5 C23A C25A 105.0(6) . . ?
C24A C23A N5 112.5(8) . . ?
C24A C23A H23A 115.4 . . ?
C24A C23A C25A 90.1(7) . . ?
C25A C23A H23A 115.4 . . ?
C23A C24A H24D 109.5 . . ?
C23A C24A H24E 109.5 . . ?
C23A C24A H24F 109.5 . . ?
H24D C24A H24E 109.5 . . ?
H24D C24A H24F 109.5 . . ?
H24E C24A H24F 109.5 . . ?
C23A C25A H25D 109.5 . . ?
C23A C25A H25E 109.5 . . ?
C23A C25A H25F 109.5 . . ?
H25D C25A H25E 109.5 . . ?
H25D C25A H25F 109.5 . . ?
H25E C25A H25F 109.5 . . ?
C40 C41A H41D 109.5 . . ?
C40 C41A H41E 109.5 . . ?
C40 C41A H41F 109.5 . . ?
H41D C41A H41E 109.5 . . ?
H41D C41A H41F 109.5 . . ?
H41E C41A H41F 109.5 . . ?
C40 C42A H42D 109.5 . . ?
C40 C42A H42E 109.5 . . ?
C40 C42A H42F 109.5 . . ?
H42D C42A H42E 109.5 . . ?
H42D C42A H42F 109.5 . . ?
H42E C42A H42F 109.5 . . ?

loop_
_geom_bond_atom_site_label_1
_geom_bond_atom_site_label_2
_geom_bond_distance
_geom_bond_site_symmetry_2
_geom_bond_publ_flag
C1 H1A 0.9800 . ?
C1 H1B 0.9800 . ?
C1 H1C 0.9800 . ?
C1 C2 1.533(4) . ?
C2 C3 1.589(3) . ?
C2 C4 1.598(4) . ?
C2 C5 1.586(4) . ?
C3 C6 1.536(4) . ?
C3 C9 1.509(4) . ?
C3 C43 1.510(4) . ?
C4 C7 1.533(4) . ?
C4 C14 1.526(4) . ?
C4 C26 1.516(4) . ?
C5 C8 1.533(4) . ?
C5 C31 1.520(3) . ?
C5 C48 1.511(4) . ?
C6 H6A 0.9800 . ?
C6 H6B 0.9800 . ?
C6 H6C 0.9800 . ?
C7 H7A 0.9800 . ?
C7 H7B 0.9800 . ?
C7 H7C 0.9800 . ?
C8 H8A 0.9800 . ?
C8 H8B 0.9800 . ?
C8 H8C 0.9800 . ?
C9 C10 1.402(4) . ?
C9 C14 1.389(4) . ?
C10 H10 0.9500 . ?
C10 C11 1.378(4) . ?
C11 H11 0.9500 . ?
C11 C12 1.400(4) . ?
C12 C13 1.389(4) . ?
C12 N1 1.416(4) . ?
C13 H13 0.9500 . ?
C13 C14 1.392(4) . ?
C15 H15 0.9500 . ?
C15 C16 1.359(5) . ?
C15 N1 1.349(4) . ?
C16 C17 1.474(4) . ?
C16 N3 1.366(5) . ?
C17 C21 1.385(5) . ?
C17 N4 1.336(4) . ?
C18 C19 1.389(5) . ?
C18 C22 1.495(5) . ?
C18 N4 1.345(4) . ?
C19 H19 0.9500 . ?
C19 C20 1.372(5) . ?
C20 H20 0.9500 . ?
C20 C21 1.381(5) . ?
C21 H21 0.9500 . ?
C22 N5 1.327(5) . ?
C22 O1 1.234(4) . ?
C26 C27 1.400(4) . ?
C26 C31 1.381(4) . ?
C27 H27 0.9500 . ?
C27 C28 1.376(4) . ?
C28 H28 0.9500 . ?
C28 C29 1.393(4) . ?
C29 C30 1.393(3) . ?
C29 N6 1.428(3) . ?
C30 H30 0.9500 . ?
C30 C31 1.387(4) . ?
C32 H32 0.9500 . ?
C32 C33 1.370(4) . ?
C32 N6 1.353(3) . ?
C33 C34 1.470(4) . ?
C33 N8 1.357(4) . ?
C34 C38 1.396(4) . ?
C34 N9 1.335(4) . ?
C35 C36 1.384(4) . ?
C35 C39 1.493(4) . ?
C35 N9 1.348(3) . ?
C36 H36 0.9500 . ?
C36 C37 1.388(5) . ?
C37 H37 0.9500 . ?
C37 C38 1.385(4) . ?
C38 H38 0.9500 . ?
C39 N10 1.333(4) . ?
C39 O2 1.242(3) . ?
C40 H40A 1.0000 . ?
C40 H40 1.0000 . ?
C40 C41 1.488(7) . ?
C40 C42 1.486(6) . ?
C40 N10 1.469(4) . ?
C40 C41A 1.496(11) . ?
C40 C42A 1.486(11) . ?
C41 H41A 0.9800 . ?
C41 H41B 0.9800 . ?
C41 H41C 0.9800 . ?
C42 H42A 0.9800 . ?
C42 H42B 0.9800 . ?
C42 H42C 0.9800 . ?
C43 C44 1.395(4) . ?
C43 C48 1.390(4) . ?
C44 H44 0.9500 . ?
C44 C45 1.384(4) . ?
C45 C46 1.387(4) . ?
C45 N11 1.429(3) . ?
C46 H46 0.9500 . ?
C46 C47 1.379(4) . ?
C47 H47 0.9500 . ?
C47 C48 1.392(4) . ?
C49 H49 0.9500 . ?
C49 C50 1.382(4) . ?
C49 N11 1.346(4) . ?
C50 C51 1.459(4) . ?
C50 N13 1.365(4) . ?
C51 C55 1.386(4) . ?
C51 N14 1.356(3) . ?
C52 C53 1.377(4) . ?
C52 C56 1.512(4) . ?
C52 N14 1.341(4) . ?
C53 H53 0.9500 . ?
C53 C54 1.385(5) . ?
C54 H54 0.9500 . ?
C54 C55 1.373(5) . ?
C55 H55 0.9500 . ?
C56 N15 1.329(4) . ?
C56 O3 1.229(3) . ?
C57 H57 1.0000 . ?
C57 C58 1.517(5) . ?
C57 C59 1.507(5) . ?
C57 N15 1.470(4) . ?
C58 H58A 0.9800 . ?
C58 H58B 0.9800 . ?
C58 H58C 0.9800 . ?
C59 H59A 0.9800 . ?
C59 H59B 0.9800 . ?
C59 H59C 0.9800 . ?
N1 N2 1.351(4) . ?
N2 N3 1.304(4) . ?
N5 H5A 0.8800 . ?
N5 H5B 0.8800 . ?
N5 C23 1.502(9) . ?
N5 C23A 1.486(7) . ?
C23 H23 1.0000 . ?
C23 C24 1.498(14) . ?
C23 C25 1.686(12) . ?
C24 H24A 0.9800 . ?
C24 H24B 0.9800 . ?
C24 H24C 0.9800 . ?
C25 H25A 0.9800 . ?
C25 H25B 0.9800 . ?
C25 H25C 0.9800 . ?
N6 N7 1.343(3) . ?
N7 N8 1.307(4) . ?
N10 H10A 0.8800 . ?
N11 N12 1.355(3) . ?
N12 N13 1.307(3) . ?
N15 H15A 0.8800 . ?
O4 H4A 0.8698 . ?
O4 H4B 0.8701 . ?
C68 C69 1.714(17) . ?
C68 C73 1.158(14) . ?
C68 C74 1.107(13) . ?
C69 H69 0.9500 . ?
C69 C70 1.464(18) . ?
C70 C71 1.415(16) . ?
C70 C75 1.318(14) . ?
C71 H71 0.9500 . ?
C71 C72 1.366(16) . ?
C72 H72 0.9500 . ?
C72 C73 1.493(13) . ?
C73 H73 0.9500 . ?
C74 H74A 0.9800 . ?
C74 H74B 0.9800 . ?
C74 H74C 0.9800 . ?
C75 H75A 0.9800 . ?
C75 H75B 0.9800 . ?
C75 H75C 0.9800 . ?
C68A C69A 1.713(17) . ?
C68A C73A 1.166(14) . ?
C68A C74A 1.092(14) . ?
C69A H69A 0.9500 . ?
C69A C70A 1.467(18) . ?
C70A C71A 1.407(16) . ?
C70A C75A 1.327(15) . ?
C71A H71A 0.9500 . ?
C71A C72A 1.372(17) . ?
C72A H72A 0.9500 . ?
C72A C73A 1.474(14) . ?
C73A H73A 0.9500 . ?
C74A H74D 0.9800 . ?
C74A H74E 0.9800 . ?
C74A H74F 0.9800 . ?
C75A H75D 0.9800 . ?
C75A H75E 0.9800 . ?
C75A H75F 0.9800 . ?
C68B C69B 1.716(18) . ?
C68B C73B 1.161(15) . ?
C68B C74B 1.099(14) . ?
C69B H69B 0.9500 . ?
C69B C70B 1.463(19) . ?
C70B C71B 1.408(17) . ?
C70B C75B 1.322(15) . ?
C71B H71B 0.9500 . ?
C71B C72B 1.373(18) . ?
C72B H72B 0.9500 . ?
C72B C73B 1.481(15) . ?
C73B H73B 0.9500 . ?
C74B H74G 0.9800 . ?
C74B H74H 0.9800 . ?
C74B H74I 0.9800 . ?
C75B H75G 0.9800 . ?
C75B H75H 0.9800 . ?
C75B H75I 0.9800 . ?
C85B H85B 1.0000 . ?
C85B Cl1B 1.713(17) . ?
C85B Cl2B 1.712(17) . ?
C85B Cl3B 1.54(4) . ?
C85A H85A 1.0000 . ?
C85A Cl1A 1.698(13) . ?
C85A Cl3A 1.723(13) . ?
C85A Cl2A 1.710(12) . ?
C60 C61 1.35(2) . ?
C60 C65 1.382(17) . ?
C60 C66 1.511(19) . ?
C61 H61 0.9500 . ?
C61 C62 1.43(2) . ?
C62 C63 1.394(13) . ?
C62 C67 1.457(11) . ?
C63 H63 0.9500 . ?
C63 C64 1.39(2) . ?
C64 H64 0.9500 . ?
C64 C65 1.43(2) . ?
C65 H65 0.9500 . ?
C66 H66A 0.9800 . ?
C66 H66B 0.9800 . ?
C66 H66C 0.9800 . ?
C67 H67A 0.9800 . ?
C67 H67B 0.9800 . ?
C67 H67C 0.9800 . ?
C76 H76 0.9500 . ?
C76 C83 1.483(14) . ?
C76 C84 1.343(12) . ?
C78 H78 0.9500 . ?
C78 C79 1.346(10) . ?
C78 C83 1.292(15) . ?
C79 H79 0.9500 . ?
C79 C80 1.374(10) . ?
C80 H80 0.9500 . ?
C80 C84 1.405(8) . ?
C81 H81A 0.9800 . ?
C81 H81B 0.9800 . ?
C81 H81C 0.9800 . ?
C81 C84 1.511(9) . ?
C82 H82A 0.9800 . ?
C82 H82B 0.9800 . ?
C82 H82C 0.9800 . ?
C82 C83 1.515(14) . ?
C85 H85 1.0000 . ?
C85 Cl1 1.708(14) . ?
C85 Cl2 1.720(14) . ?
C85 Cl3 1.707(14) . ?
C23A H23A 1.0000 . ?
C23A C24A 1.478(13) . ?
C23A C25A 1.689(11) . ?
C24A H24D 0.9800 . ?
C24A H24E 0.9800 . ?
C24A H24F 0.9800 . ?
C25A H25D 0.9800 . ?
C25A H25E 0.9800 . ?
C25A H25F 0.9800 . ?
C41A H41D 0.9800 . ?
C41A H41E 0.9800 . ?
C41A H41F 0.9800 . ?
C42A H42D 0.9800 . ?
C42A H42E 0.9800 . ?
C42A H42F 0.9800 . ?

loop_
_geom_hbond_atom_site_label_D
_geom_hbond_atom_site_label_H
_geom_hbond_atom_site_label_A
_geom_hbond_distance_DH
_geom_hbond_distance_HA
_geom_hbond_distance_DA
_geom_hbond_angle_DHA
_geom_hbond_site_symmetry_A
_geom_hbond_publ_flag
C11 H11 O2 0.95 2.53 3.226(4) 129.9 1_554 yes
C15 H15 O4 0.95 2.50 3.439(4) 172.0 . yes
C20 H20 N7 0.95 2.66 3.447(5) 141.0 1_545 yes
C32 H32 N14 0.95 2.36 3.304(4) 176.8 2_666 yes
C37 H37 N12 0.95 2.55 3.238(4) 129.4 1_556 yes
C49 H49 O1 0.95 2.19 3.074(4) 154.9 1_565 yes
C58 H58C N9 0.98 2.71 3.474(4) 135.2 2_666 yes
N5 H5A O4 0.88 2.63 3.428(4) 151.7 . yes
C25 H25C O4 0.98 2.22 3.079(18) 145.5 . yes
N10 H10A N13 0.88 2.33 3.117(3) 148.9 2_666 yes
N15 H15A N9 0.88 2.63 3.433(3) 152.3 2_666 yes
O4 H4A O2 0.87 1.95 2.813(3) 174.8 1_554 yes
O4 H4B N8 0.87 2.37 3.219(4) 165.7 2_666 yes
C74 H74C N1 0.98 3.27 3.791(17) 114.8 . yes
C74 H74C N2 0.98 2.10 2.818(17) 129.1 . yes
C75B H75H N3 0.98 2.95 3.66(2) 129.9 . yes
C85B H85B O3 1.00 2.86 3.72(15) 144.5 2_666 yes
C85A H85A O3 1.00 2.21 3.20(2) 169.5 2_666 yes
C67 H67A N7 0.98 2.52 3.489(8) 171.5 2_666 yes
C76 H76 O3 0.95 2.45 3.366(9) 161.4 2_666 yes
C85 H85 O3 1.00 2.44 3.36(3) 152.6 2_666 yes
C24A H24D O4 0.98 2.58 3.463(14) 149.4 . yes

loop_
_geom_torsion_atom_site_label_1
_geom_torsion_atom_site_label_2
_geom_torsion_atom_site_label_3
_geom_torsion_atom_site_label_4
_geom_torsion
_geom_torsion_site_symmetry_1
_geom_torsion_site_symmetry_2
_geom_torsion_site_symmetry_3
_geom_torsion_site_symmetry_4
_geom_torsion_publ_flag
C1 C2 C3 C6 -5.8(4) . . . . ?
C1 C2 C3 C9 117.7(3) . . . . ?
C1 C2 C3 C43 -127.2(3) . . . . ?
C1 C2 C4 C7 -0.6(3) . . . . ?
C1 C2 C4 C14 -120.9(2) . . . . ?
C1 C2 C4 C26 120.6(2) . . . . ?
C1 C2 C5 C8 4.4(3) . . . . ?
C1 C2 C5 C31 -118.6(2) . . . . ?
C1 C2 C5 C48 126.8(2) . . . . ?
C2 C3 C9 C10 -175.9(3) . . . . ?
C2 C3 C9 C14 6.4(3) . . . . ?
C2 C3 C43 C44 -177.0(2) . . . . ?
C2 C3 C43 C48 2.3(3) . . . . ?
C2 C4 C14 C9 1.8(3) . . . . ?
C2 C4 C14 C13 -179.0(2) . . . . ?
C2 C4 C26 C27 -178.3(2) . . . . ?
C2 C4 C26 C31 0.4(3) . . . . ?
C2 C5 C31 C26 -4.1(3) . . . . ?
C2 C5 C31 C30 178.1(2) . . . . ?
C2 C5 C48 C43 -1.9(3) . . . . ?
C2 C5 C48 C47 175.9(2) . . . . ?
C3 C2 C4 C7 122.4(2) . . . . ?
C3 C2 C4 C14 2.1(3) . . . . ?
C3 C2 C4 C26 -116.5(2) . . . . ?
C3 C2 C5 C8 -119.2(2) . . . . ?
C3 C2 C5 C31 117.8(2) . . . . ?
C3 C2 C5 C48 3.2(2) . . . . ?
C3 C9 C10 C11 -175.1(3) . . . . ?
C3 C9 C14 C4 -5.4(3) . . . . ?
C3 C9 C14 C13 175.3(2) . . . . ?
C3 C43 C44 C45 177.5(2) . . . . ?
C3 C43 C48 C5 -0.2(3) . . . . ?
C3 C43 C48 C47 -178.2(2) . . . . ?
C4 C2 C3 C6 -128.4(2) . . . . ?
C4 C2 C3 C9 -4.9(2) . . . . ?
C4 C2 C3 C43 110.2(2) . . . . ?
C4 C2 C5 C8 127.1(2) . . . . ?
C4 C2 C5 C31 4.1(2) . . . . ?
C4 C2 C5 C48 -110.5(2) . . . . ?
C4 C26 C27 C28 179.1(2) . . . . ?
C4 C26 C31 C5 2.5(3) . . . . ?
C4 C26 C31 C30 -179.7(2) . . . . ?
C5 C2 C3 C6 118.1(3) . . . . ?
C5 C2 C3 C9 -118.5(2) . . . . ?
C5 C2 C3 C43 -3.3(3) . . . . ?
C5 C2 C4 C7 -124.0(2) . . . . ?
C5 C2 C4 C14 115.7(2) . . . . ?
C5 C2 C4 C26 -2.9(2) . . . . ?
C6 C3 C9 C10 -49.6(4) . . . . ?
C6 C3 C9 C14 132.8(2) . . . . ?
C6 C3 C43 C44 57.6(3) . . . . ?
C6 C3 C43 C48 -123.1(2) . . . . ?
C7 C4 C14 C9 -123.1(3) . . . . ?
C7 C4 C14 C13 56.1(3) . . . . ?
C7 C4 C26 C27 -53.0(4) . . . . ?
C7 C4 C26 C31 125.6(3) . . . . ?
C8 C5 C31 C26 -130.5(2) . . . . ?
C8 C5 C31 C30 51.8(3) . . . . ?
C8 C5 C48 C43 124.1(2) . . . . ?
C8 C5 C48 C47 -58.1(3) . . . . ?
C9 C3 C43 C44 -66.1(3) . . . . ?
C9 C3 C43 C48 113.2(2) . . . . ?
C9 C10 C11 C12 -0.2(4) . . . . ?
C10 C9 C14 C4 176.7(2) . . . . ?
C10 C9 C14 C13 -2.5(4) . . . . ?
C10 C11 C12 C13 -2.0(5) . . . . ?
C10 C11 C12 N1 177.0(3) . . . . ?
C11 C12 C13 C14 1.9(4) . . . . ?
C11 C12 N1 C15 -15.0(5) . . . . ?
C11 C12 N1 N2 165.6(3) . . . . ?
C12 C13 C14 C4 -178.8(3) . . . . ?
C12 C13 C14 C9 0.4(4) . . . . ?
C12 N1 N2 N3 -179.7(3) . . . . ?
C13 C12 N1 C15 164.0(3) . . . . ?
C13 C12 N1 N2 -15.4(4) . . . . ?
C14 C4 C26 C27 69.9(3) . . . . ?
C14 C4 C26 C31 -111.4(3) . . . . ?
C14 C9 C10 C11 2.4(4) . . . . ?
C15 C16 C17 C21 -178.1(3) . . . . ?
C15 C16 C17 N4 1.0(5) . . . . ?
C15 C16 N3 N2 -1.1(4) . . . . ?
C15 N1 N2 N3 0.7(4) . . . . ?
C16 C15 N1 C12 179.2(3) . . . . ?
C16 C15 N1 N2 -1.4(4) . . . . ?
C16 C17 C21 C20 178.1(3) . . . . ?
C16 C17 N4 C18 -178.6(3) . . . . ?
C17 C16 N3 N2 -178.8(3) . . . . ?
C18 C19 C20 C21 1.2(5) . . . . ?
C18 C22 N5 C23 -172.7(7) . . . . ?
C18 C22 N5 C23A 173.7(6) . . . . ?
C19 C18 C22 N5 175.5(3) . . . . ?
C19 C18 C22 O1 -5.4(5) . . . . ?
C19 C18 N4 C17 0.8(4) . . . . ?
C19 C20 C21 C17 0.0(5) . . . . ?
C21 C17 N4 C18 0.5(4) . . . . ?
C22 C18 C19 C20 177.5(3) . . . . ?
C22 C18 N4 C17 -178.3(3) . . . . ?
C22 N5 C23 C24 -87.0(9) . . . . ?
C22 N5 C23 C25 178.9(9) . . . . ?
C22 N5 C23A C24A -141.3(7) . . . . ?
C22 N5 C23A C25A 122.1(7) . . . . ?
C26 C4 C14 C9 113.6(3) . . . . ?
C26 C4 C14 C13 -67.2(4) . . . . ?
C26 C27 C28 C29 0.6(4) . . . . ?
C27 C26 C31 C5 -178.8(2) . . . . ?
C27 C26 C31 C30 -0.9(4) . . . . ?
C27 C28 C29 C30 -1.4(4) . . . . ?
C27 C28 C29 N6 178.6(2) . . . . ?
C28 C29 C30 C31 1.0(4) . . . . ?
C28 C29 N6 C32 -1.7(4) . . . . ?
C28 C29 N6 N7 -178.4(3) . . . . ?
C29 C30 C31 C5 177.7(2) . . . . ?
C29 C30 C31 C26 0.1(4) . . . . ?
C29 N6 N7 N8 178.0(3) . . . . ?
C30 C29 N6 C32 178.3(2) . . . . ?
C30 C29 N6 N7 1.6(4) . . . . ?
C31 C5 C48 C43 -112.8(2) . . . . ?
C31 C5 C48 C47 65.0(3) . . . . ?
C31 C26 C27 C28 0.5(4) . . . . ?
C32 C33 C34 C38 172.6(3) . . . . ?
C32 C33 C34 N9 -7.1(4) . . . . ?
C32 C33 N8 N7 0.1(4) . . . . ?
C32 N6 N7 N8 0.7(4) . . . . ?
C33 C32 N6 C29 -177.6(3) . . . . ?
C33 C32 N6 N7 -0.6(3) . . . . ?
C33 C34 C38 C37 -178.6(3) . . . . ?
C33 C34 N9 C35 -179.8(2) . . . . ?
C34 C33 N8 N7 -180.0(3) . . . . ?
C35 C36 C37 C38 1.1(4) . . . . ?
C35 C39 N10 C40 178.6(3) . . . . ?
C36 C35 C39 N10 167.0(3) . . . . ?
C36 C35 C39 O2 -13.1(4) . . . . ?
C36 C35 N9 C34 -1.3(4) . . . . ?
C36 C37 C38 C34 -1.9(4) . . . . ?
C38 C34 N9 C35 0.5(4) . . . . ?
C39 C35 C36 C37 -178.8(3) . . . . ?
C39 C35 N9 C34 178.0(2) . . . . ?
C41 C40 N10 C39 -78.4(5) . . . . ?
C42 C40 N10 C39 154.4(4) . . . . ?
C43 C3 C9 C10 73.1(3) . . . . ?
C43 C3 C9 C14 -104.6(3) . . . . ?
C43 C44 C45 C46 1.2(4) . . . . ?
C43 C44 C45 N11 -178.7(2) . . . . ?
C44 C43 C48 C5 179.1(2) . . . . ?
C44 C43 C48 C47 1.1(4) . . . . ?
C44 C45 C46 C47 -0.1(4) . . . . ?
C44 C45 N11 C49 169.6(3) . . . . ?
C44 C45 N11 N12 -11.6(4) . . . . ?
C45 C46 C47 C48 -0.5(4) . . . . ?
C45 N11 N12 N13 -179.7(2) . . . . ?
C46 C45 N11 C49 -10.4(4) . . . . ?
C46 C45 N11 N12 168.5(2) . . . . ?
C46 C47 C48 C5 -177.6(2) . . . . ?
C46 C47 C48 C43 0.0(4) . . . . ?
C48 C5 C31 C26 106.7(2) . . . . ?
C48 C5 C31 C30 -71.1(3) . . . . ?
C48 C43 C44 C45 -1.7(4) . . . . ?
C49 C50 C51 C55 15.4(4) . . . . ?
C49 C50 C51 N14 -162.7(3) . . . . ?
C49 C50 N13 N12 0.0(3) . . . . ?
C49 N11 N12 N13 -0.7(3) . . . . ?
C50 C49 N11 C45 179.6(2) . . . . ?
C50 C49 N11 N12 0.6(3) . . . . ?
C50 C51 C55 C54 -178.4(3) . . . . ?
C50 C51 N14 C52 177.4(2) . . . . ?
C51 C50 N13 N12 -179.9(2) . . . . ?
C52 C53 C54 C55 -0.2(6) . . . . ?
C52 C56 N15 C57 -179.3(2) . . . . ?
C53 C52 C56 N15 -177.8(3) . . . . ?
C53 C52 C56 O3 0.3(4) . . . . ?
C53 C52 N14 C51 1.5(4) . . . . ?
C53 C54 C55 C51 0.9(5) . . . . ?
C55 C51 N14 C52 -0.7(4) . . . . ?
C56 C52 C53 C54 178.0(3) . . . . ?
C56 C52 N14 C51 -177.6(2) . . . . ?
C58 C57 N15 C56 -140.6(3) . . . . ?
C59 C57 N15 C56 94.4(3) . . . . ?
N1 C12 C13 C14 -177.1(3) . . . . ?
N1 C15 C16 C17 179.0(3) . . . . ?
N1 C15 C16 N3 1.5(4) . . . . ?
N1 N2 N3 C16 0.2(4) . . . . ?
N3 C16 C17 C21 -0.9(5) . . . . ?
N3 C16 C17 N4 178.3(3) . . . . ?
N4 C17 C21 C20 -0.9(5) . . . . ?
N4 C18 C19 C20 -1.6(5) . . . . ?
N4 C18 C22 N5 -5.4(4) . . . . ?
N4 C18 C22 O1 173.7(3) . . . . ?
N6 C29 C30 C31 -179.0(2) . . . . ?
N6 C32 C33 C34 -179.6(3) . . . . ?
N6 C32 C33 N8 0.3(3) . . . . ?
N6 N7 N8 C33 -0.5(4) . . . . ?
N8 C33 C34 C38 -7.2(5) . . . . ?
N8 C33 C34 N9 173.1(3) . . . . ?
N9 C34 C38 C37 1.1(4) . . . . ?
N9 C35 C36 C37 0.5(4) . . . . ?
N9 C35 C39 N10 -12.3(4) . . . . ?
N9 C35 C39 O2 167.6(3) . . . . ?
N11 C45 C46 C47 179.8(2) . . . . ?
N11 C49 C50 C51 179.5(3) . . . . ?
N11 C49 C50 N13 -0.4(3) . . . . ?
N11 N12 N13 C50 0.4(3) . . . . ?
N13 C50 C51 C55 -164.7(3) . . . . ?
N13 C50 C51 N14 17.2(4) . . . . ?
N14 C51 C55 C54 -0.4(5) . . . . ?
N14 C52 C53 C54 -1.0(5) . . . . ?
N14 C52 C56 N15 1.3(4) . . . . ?
N14 C52 C56 O3 179.4(3) . . . . ?
O1 C22 N5 C23 8.3(8) . . . . ?
O1 C22 N5 C23A -5.3(8) . . . . ?
O2 C39 N10 C40 -1.4(5) . . . . ?
O3 C56 N15 C57 2.7(4) . . . . ?
C68 C69 C70 C71 0.0(2) . . . . ?
C68 C69 C70 C75 -179.9(2) . . . . ?
C69 C68 C73 C72 -0.3(5) . . . . ?
C69 C70 C71 C72 0.0(5) . . . . ?
C70 C71 C72 C73 -0.2(7) . . . . ?
C71 C72 C73 C68 0.3(6) . . . . ?
C73 C68 C69 C70 0.1(3) . . . . ?
C74 C68 C69 C70 -179.9(2) . . . . ?
C74 C68 C73 C72 179.8(4) . . . . ?
C75 C70 C71 C72 179.9(4) . . . . ?
C68A C69A C70A C71A 0.0(2) . . . . ?
C68A C69A C70A C75A -180.0(2) . . . . ?
C69A C68A C73A C72A 0.1(5) . . . . ?
C69A C70A C71A C72A 0.1(5) . . . . ?
C70A C71A C72A C73A -0.1(7) . . . . ?
C71A C72A C73A C68A 0.0(7) . . . . ?
C73A C68A C69A C70A -0.1(3) . . . . ?
C74A C68A C69A C70A -179.9(2) . . . . ?
C74A C68A C73A C72A 179.9(4) . . . . ?
C75A C70A C71A C72A -180.0(4) . . . . ?
C68B C69B C70B C71B 0.0(2) . . . . ?
C68B C69B C70B C75B 180.0(2) . . . . ?
C69B C68B C73B C72B 0.3(5) . . . . ?
C69B C70B C71B C72B -0.1(6) . . . . ?
C70B C71B C72B C73B 0.3(7) . . . . ?
C71B C72B C73B C68B -0.4(7) . . . . ?
C73B C68B C69B C70B -0.1(3) . . . . ?
C74B C68B C69B C70B 179.9(2) . . . . ?
C74B C68B C73B C72B -179.7(5) . . . . ?
C75B C70B C71B C72B 179.9(5) . . . . ?
C60 C61 C62 C63 0.2(3) . . . . ?
C60 C61 C62 C67 -179.3(3) . . . . ?
C61 C60 C65 C64 -0.5(5) . . . . ?
C61 C62 C63 C64 -0.4(6) . . . . ?
C62 C63 C64 C65 0.2(7) . . . . ?
C63 C64 C65 C60 0.3(7) . . . . ?
C65 C60 C61 C62 0.3(3) . . . . ?
C66 C60 C61 C62 180.0(3) . . . . ?
C66 C60 C65 C64 179.8(4) . . . . ?
C67 C62 C63 C64 179.1(4) . . . . ?
C78 C79 C80 C84 1.1(8) . . . . ?
C79 C78 C83 C76 2(2) . . . . ?
C79 C78 C83 C82 -179.7(13) . . . . ?
C79 C80 C84 C76 1.4(9) . . . . ?
C79 C80 C84 C81 179.8(5) . . . . ?
C83 C76 C84 C80 -1.9(16) . . . . ?
C83 C76 C84 C81 179.6(11) . . . . ?
C83 C78 C79 C80 -3.0(12) . . . . ?
C84 C76 C83 C78 0(2) . . . . ?
C84 C76 C83 C82 -178.0(10) . . . . ?
C41A C40 N10 C39 -138.7(11) . . . . ?
C42A C40 N10 C39 94.5(10) . . . . ?
